data_7120779
loop_
_publ_author_name
'Friedrich, Jochen'
'Maichle-moessmer, Caecilia'
'Anwander, Reiner'

_publ_section_title
;
 Synthesis and derivatisation of ceric tris(tert-butoxy)siloxides
;
_journal_name_full 'Chem. Commun.'
_journal_paper_doi 10.1039/C7CC06499C
_journal_year 2017
_chemical_formula_sum 'C46 H101 Ce Cl O14.5 Si3'
_chemical_formula_weight 1146.10
_chemical_properties_physical Air-sensitive,Moisture-sensitive
_space_group_crystal_system monoclinic
_space_group_IT_number 9
_space_group_name_Hall 'C -2yc'
_space_group_name_H-M_alt 'C 1 c 1'
_symmetry_space_group_name_Hall 'C -2yc'
_symmetry_space_group_name_H-M 'C 1 c 1'
_atom_sites_solution_hydrogens geom
_audit_creation_method SHELXL-2014/7
_audit_update_record
;
2017-08-08 deposited with the CCDC.
2017-10-11 downloaded from the CCDC.
;
_cell_angle_alpha 90
_cell_angle_beta 107.3820(10)
_cell_angle_gamma 90
_cell_formula_units_Z 8
_cell_length_a 24.8822(13)
_cell_length_b 14.2617(8)
_cell_length_c 38.922(2)
_cell_measurement_reflns_used 9695
_cell_measurement_temperature 173(2)
_cell_measurement_theta_max 25.78
_cell_measurement_theta_min 2.153
_cell_volume 13181.2(12)
_computing_cell_refinement 'APEX2 v2014.1-1 (Bruker AXS)'
_computing_data_collection 'COSMO v1.61'
_computing_data_reduction 'SAINT V8.27B (Bruker AXS Inc., 2012)'
_computing_structure_refinement 'SHELXL-2014/7 (Sheldrick, 2014)'
_computing_structure_solution 'SHELXS-97 (Sheldrick 2008)'
_diffrn_ambient_temperature 173(2)
_diffrn_measured_fraction_theta_full 0.986
_diffrn_measured_fraction_theta_max 0.979
_diffrn_measurement_device_type 'Bruker APEX DUO'
_diffrn_measurement_method 'phi and omega scans'
_diffrn_radiation_type MoK\a
_diffrn_radiation_wavelength 0.71073
_diffrn_reflns_av_R_equivalents 0.0423
_diffrn_reflns_av_unetI/netI 0.0487
_diffrn_reflns_Laue_measured_fraction_full 0.986
_diffrn_reflns_Laue_measured_fraction_max 0.979
_diffrn_reflns_limit_h_max 31
_diffrn_reflns_limit_h_min -31
_diffrn_reflns_limit_k_max 18
_diffrn_reflns_limit_k_min -18
_diffrn_reflns_limit_l_max 49
_diffrn_reflns_limit_l_min -48
_diffrn_reflns_number 87507
_diffrn_reflns_point_group_measured_fraction_full 0.863
_diffrn_reflns_point_group_measured_fraction_max 0.846
_diffrn_reflns_theta_full 25.242
_diffrn_reflns_theta_max 27.138
_diffrn_reflns_theta_min 1.666
_diffrn_source 'ImuS-focus sealed tube'
_exptl_absorpt_coefficient_mu 0.836
_exptl_absorpt_correction_T_max 0.7455
_exptl_absorpt_correction_T_min 0.6756
_exptl_absorpt_correction_type multi-scan
_exptl_absorpt_process_details sadbas
_exptl_crystal_colour colourless
_exptl_crystal_density_diffrn 1.155
_exptl_crystal_description block
_exptl_crystal_F_000 4880
_exptl_crystal_size_max 0.231
_exptl_crystal_size_mid 0.168
_exptl_crystal_size_min 0.132
_refine_diff_density_max 0.595
_refine_diff_density_min -0.497
_refine_diff_density_rms 0.071
_refine_ls_abs_structure_details
;
 Flack x determined using 8452 quotients [(I+)-(I-)]/[(I+)+(I-)]
 (Parsons, Flack and Wagner, Acta Cryst. B69 (2013) 249-259).
;
_refine_ls_abs_structure_Flack -0.001(4)
_refine_ls_extinction_method none
_refine_ls_goodness_of_fit_ref 1.036
_refine_ls_hydrogen_treatment constr
_refine_ls_matrix_type full
_refine_ls_number_parameters 1481
_refine_ls_number_reflns 24728
_refine_ls_number_restraints 1574
_refine_ls_restrained_S_all 1.068
_refine_ls_R_factor_all 0.0423
_refine_ls_R_factor_gt 0.0371
_refine_ls_shift/su_max 0.021
_refine_ls_shift/su_mean 0.000
_refine_ls_structure_factor_coef Fsqd
_refine_ls_weighting_details 'w=1/[\s^2^(Fo^2^)+(0.0495P)^2^] where P=(Fo^2^+2Fc^2^)/3'
_refine_ls_weighting_scheme calc
_refine_ls_wR_factor_gt 0.0855
_refine_ls_wR_factor_ref 0.0883
_reflns_Friedel_coverage 0.728
_reflns_Friedel_fraction_full 0.741
_reflns_Friedel_fraction_max 0.713
_reflns_number_gt 22689
_reflns_number_total 24728
_reflns_threshold_expression 'I > 2\s(I)'
_cod_data_source_file c7cc06499c2.cif
_cod_data_source_block 3_Multijfr109_0m
_cod_original_cell_volume 13181.1(12)
_cod_original_formula_sum 'C46 H101 Ce Cl O14.50 Si3'
_cod_database_code 7120779
_shelx_shelxl_version_number 2014/7
_shelx_space_group_comment
;
The symmetry employed for this shelxl refinement is uniquely defined
by the following loop, which should always be used as a source of
symmetry information in preference to the above space-group names.
They are only intended as comments.
;
_shelx_estimated_absorpt_t_min 0.830
_shelx_estimated_absorpt_t_max 0.898

loop_
_space_group_symop_operation_xyz
'x, y, z'
'x, -y, z+1/2'
'x+1/2, y+1/2, z'
'x+1/2, -y+1/2, z+1/2'

loop_
_atom_site_label
_atom_site_type_symbol
_atom_site_fract_x
_atom_site_fract_y
_atom_site_fract_z
_atom_site_U_iso_or_equiv
_atom_site_adp_type
_atom_site_occupancy
_atom_site_site_symmetry_order
_atom_site_calc_flag
_atom_site_refinement_flags_posn
_atom_site_refinement_flags_adp
_atom_site_refinement_flags_occupancy
_atom_site_disorder_assembly
_atom_site_disorder_group
C1 C 0.5173(3) 0.1330(5) 0.6999(2) 0.0630(17) Uani 1 1 d . U . . .
C3 C 0.5601(4) 0.1860(6) 0.6867(3) 0.090(3) Uani 1 1 d . U . . .
H3A H 0.5910 0.1438 0.6862 0.135 Uiso 1 1 calc R U . . .
H3B H 0.5750 0.2386 0.7029 0.135 Uiso 1 1 calc R U . . .
H3C H 0.5420 0.2098 0.6624 0.135 Uiso 1 1 calc R U . . .
C5 C 0.4434(3) 0.0831(5) 0.5810(2) 0.0648(17) Uani 1 1 d . U . . .
C6 C 0.4954(5) 0.1396(9) 0.5813(4) 0.123(4) Uani 1 1 d . U . . .
H6A H 0.5283 0.1147 0.5997 0.184 Uiso 1 1 calc R U . . .
H6B H 0.4897 0.2054 0.5866 0.184 Uiso 1 1 calc R U . . .
H6C H 0.5017 0.1352 0.5576 0.184 Uiso 1 1 calc R U . . .
C9 C 0.4077(3) -0.1183(6) 0.6615(3) 0.080(2) Uani 1 1 d . U . . .
C10 C 0.3805(10) -0.0233(16) 0.6720(7) 0.092(6) Uani 0.517(19) 1 d . U P A 1
H10A H 0.4083 0.0083 0.6918 0.138 Uiso 0.517(19) 1 calc R U P A 1
H10B H 0.3472 -0.0391 0.6794 0.138 Uiso 0.517(19) 1 calc R U P A 1
H10C H 0.3694 0.0185 0.6510 0.138 Uiso 0.517(19) 1 calc R U P A 1
C11 C 0.3671(8) -0.1410(19) 0.6230(7) 0.115(7) Uani 0.517(19) 1 d . U P A 1
H11A H 0.3595 -0.0835 0.6086 0.172 Uiso 0.517(19) 1 calc R U P A 1
H11B H 0.3316 -0.1664 0.6252 0.172 Uiso 0.517(19) 1 calc R U P A 1
H11C H 0.3848 -0.1873 0.6113 0.172 Uiso 0.517(19) 1 calc R U P A 1
C12 C 0.4071(12) -0.185(2) 0.6881(9) 0.122(8) Uani 0.517(19) 1 d . U P A 1
H12A H 0.4426 -0.1818 0.7077 0.183 Uiso 0.517(19) 1 calc R U P A 1
H12B H 0.4029 -0.2483 0.6775 0.183 Uiso 0.517(19) 1 calc R U P A 1
H12C H 0.3756 -0.1724 0.6976 0.183 Uiso 0.517(19) 1 calc R U P A 1
C128 C 0.7370(7) 0.2850(8) 0.9720(4) 0.093(4) Uani 0.789(14) 1 d . U P B 1
H12D H 0.6975 0.2661 0.9622 0.140 Uiso 0.789(14) 1 calc R U P B 1
H12E H 0.7390 0.3490 0.9815 0.140 Uiso 0.789(14) 1 calc R U P B 1
H12F H 0.7564 0.2421 0.9914 0.140 Uiso 0.789(14) 1 calc R U P B 1
C127 C 0.7300(7) 0.3451(7) 0.9112(4) 0.089(4) Uani 0.789(14) 1 d . U P B 1
H12G H 0.7418 0.3321 0.8898 0.133 Uiso 0.789(14) 1 calc R U P B 1
H12H H 0.7370 0.4113 0.9179 0.133 Uiso 0.789(14) 1 calc R U P B 1
H12I H 0.6897 0.3316 0.9060 0.133 Uiso 0.789(14) 1 calc R U P B 1
C126 C 0.8238(6) 0.3142(11) 0.9538(6) 0.105(5) Uani 0.789(14) 1 d . U P B 1
H12J H 0.8475 0.2693 0.9708 0.157 Uiso 0.789(14) 1 calc R U P B 1
H12K H 0.8264 0.3758 0.9653 0.157 Uiso 0.789(14) 1 calc R U P B 1
H12L H 0.8366 0.3188 0.9324 0.157 Uiso 0.789(14) 1 calc R U P B 1
C10A C 0.3662(11) -0.043(2) 0.6495(11) 0.121(9) Uani 0.483(19) 1 d . U P A 2
H10D H 0.3668 -0.0207 0.6258 0.182 Uiso 0.483(19) 1 calc R U P A 2
H10E H 0.3753 0.0083 0.6668 0.182 Uiso 0.483(19) 1 calc R U P A 2
H10F H 0.3286 -0.0676 0.6477 0.182 Uiso 0.483(19) 1 calc R U P A 2
C11A C 0.3956(11) -0.2203(16) 0.6535(10) 0.124(9) Uani 0.483(19) 1 d . U P A 2
H11D H 0.3898 -0.2318 0.6278 0.187 Uiso 0.483(19) 1 calc R U P A 2
H11E H 0.3616 -0.2380 0.6597 0.187 Uiso 0.483(19) 1 calc R U P A 2
H11F H 0.4275 -0.2577 0.6678 0.187 Uiso 0.483(19) 1 calc R U P A 2
C12A C 0.4241(11) -0.126(2) 0.7032(8) 0.114(7) Uani 0.483(19) 1 d . U P A 2
H12M H 0.3916 -0.1474 0.7103 0.171 Uiso 0.483(19) 1 calc R U P A 2
H12N H 0.4359 -0.0639 0.7139 0.171 Uiso 0.483(19) 1 calc R U P A 2
H12O H 0.4552 -0.1702 0.7118 0.171 Uiso 0.483(19) 1 calc R U P A 2
C12B C 0.8064(18) 0.337(2) 0.9310(13) 0.058(8) Uani 0.211(14) 1 d . U P B 2
H12P H 0.7924 0.3459 0.9048 0.087 Uiso 0.211(14) 1 calc R U P B 2
H12Q H 0.8423 0.3030 0.9371 0.087 Uiso 0.211(14) 1 calc R U P B 2
H12R H 0.8120 0.3982 0.9429 0.087 Uiso 0.211(14) 1 calc R U P B 2
C12C C 0.793(3) 0.268(3) 0.9852(12) 0.089(10) Uani 0.211(14) 1 d . U P B 2
H12S H 0.7778 0.3129 0.9986 0.134 Uiso 0.211(14) 1 calc R U P B 2
H12T H 0.8341 0.2776 0.9909 0.134 Uiso 0.211(14) 1 calc R U P B 2
H12U H 0.7863 0.2038 0.9921 0.134 Uiso 0.211(14) 1 calc R U P B 2
C12D C 0.7105(18) 0.321(3) 0.9275(15) 0.077(9) Uani 0.211(14) 1 d . U P B 2
H12V H 0.7102 0.3861 0.9355 0.115 Uiso 0.211(14) 1 calc R U P B 2
H12W H 0.7014 0.3193 0.9012 0.115 Uiso 0.211(14) 1 calc R U P B 2
H12X H 0.6823 0.2848 0.9349 0.115 Uiso 0.211(14) 1 calc R U P B 2
C13 C 0.5817(4) -0.5029(4) 0.6485(3) 0.080(2) Uani 1 1 d . U . . .
C14 C 0.5401(6) -0.5145(7) 0.6698(4) 0.140(5) Uani 1 1 d . U . . .
H14I H 0.5547 -0.4832 0.6932 0.210 Uiso 1 1 calc R U . . .
H14J H 0.5348 -0.5813 0.6736 0.210 Uiso 1 1 calc R U . . .
H14K H 0.5040 -0.4864 0.6564 0.210 Uiso 1 1 calc R U . . .
C15 C 0.5617(5) -0.5565(5) 0.6141(3) 0.104(3) Uani 1 1 d . U . . .
H15A H 0.5238 -0.5352 0.6006 0.155 Uiso 1 1 calc R U . . .
H15B H 0.5606 -0.6235 0.6194 0.155 Uiso 1 1 calc R U . . .
H15C H 0.5875 -0.5460 0.5997 0.155 Uiso 1 1 calc R U . . .
C16 C 0.6392(5) -0.5334(7) 0.6692(4) 0.124(4) Uani 1 1 d . U . . .
H16A H 0.6645 -0.5258 0.6543 0.186 Uiso 1 1 calc R U . . .
H16B H 0.6383 -0.5994 0.6759 0.186 Uiso 1 1 calc R U . . .
H16C H 0.6527 -0.4950 0.6910 0.186 Uiso 1 1 calc R U . . .
C17 C 0.4917(3) -0.3063(5) 0.5597(2) 0.0602(17) Uani 1 1 d . U . . .
C21 C 0.6768(3) -0.3759(5) 0.5757(2) 0.0593(17) Uani 1 1 d . U . . .
C22 C 0.6767(6) -0.2748(7) 0.5659(4) 0.118(4) Uani 1 1 d . U . . .
H22A H 0.6379 -0.2512 0.5585 0.177 Uiso 1 1 calc R U . . .
H22B H 0.6929 -0.2677 0.5459 0.177 Uiso 1 1 calc R U . . .
H22C H 0.6992 -0.2389 0.5867 0.177 Uiso 1 1 calc R U . . .
C23 C 0.7353(4) -0.4147(8) 0.5892(3) 0.110(3) Uani 1 1 d . U . . .
H23A H 0.7579 -0.3753 0.6088 0.165 Uiso 1 1 calc R U . . .
H23B H 0.7523 -0.4154 0.5695 0.165 Uiso 1 1 calc R U . . .
H23C H 0.7338 -0.4787 0.5980 0.165 Uiso 1 1 calc R U . . .
C24 C 0.6456(4) -0.4414(9) 0.5460(3) 0.112(4) Uani 1 1 d . U . . .
H24A H 0.6543 -0.5065 0.5538 0.168 Uiso 1 1 calc R U . . .
H24B H 0.6571 -0.4295 0.5244 0.168 Uiso 1 1 calc R U . . .
H24C H 0.6049 -0.4308 0.5405 0.168 Uiso 1 1 calc R U . . .
C25 C 0.8123(3) -0.0390(6) 0.5922(3) 0.073(2) Uani 1 1 d . U . . .
C26 C 0.8127(4) 0.0541(7) 0.5720(3) 0.097(3) Uani 1 1 d . U . . .
H26A H 0.7775 0.0601 0.5524 0.145 Uiso 1 1 calc R U . . .
H26B H 0.8446 0.0545 0.5622 0.145 Uiso 1 1 calc R U . . .
H26C H 0.8162 0.1067 0.5888 0.145 Uiso 1 1 calc R U . . .
C27 C 0.8071(4) -0.1222(7) 0.5673(4) 0.111(3) Uani 1 1 d . U . . .
H27A H 0.7969 -0.1780 0.5787 0.166 Uiso 1 1 calc R U . . .
H27B H 0.8431 -0.1328 0.5626 0.166 Uiso 1 1 calc R U . . .
H27C H 0.7778 -0.1096 0.5446 0.166 Uiso 1 1 calc R U . . .
C28 C 0.8637(4) -0.0415(11) 0.6251(4) 0.142(5) Uani 1 1 d . U . . .
H28A H 0.8631 0.0125 0.6405 0.213 Uiso 1 1 calc R U . . .
H28B H 0.8978 -0.0392 0.6175 0.213 Uiso 1 1 calc R U . . .
H28C H 0.8635 -0.0995 0.6385 0.213 Uiso 1 1 calc R U . . .
C29 C 0.7021(3) 0.1847(4) 0.6139(2) 0.0587(17) Uani 1 1 d . U . . .
C30 C 0.7508(3) 0.1631(5) 0.6476(2) 0.073(2) Uani 1 1 d . U . . .
H30A H 0.7432 0.1043 0.6583 0.109 Uiso 1 1 calc R U . . .
H30B H 0.7548 0.2142 0.6650 0.109 Uiso 1 1 calc R U . . .
H30C H 0.7857 0.1569 0.6410 0.109 Uiso 1 1 calc R U . . .
C31 C 0.7133(4) 0.2736(5) 0.5955(3) 0.083(3) Uani 1 1 d . U . . .
H31A H 0.7469 0.2649 0.5877 0.125 Uiso 1 1 calc R U . . .
H31B H 0.7192 0.3262 0.6124 0.125 Uiso 1 1 calc R U . . .
H31C H 0.6808 0.2869 0.5745 0.125 Uiso 1 1 calc R U . . .
C32 C 0.6476(3) 0.1931(5) 0.6232(3) 0.074(2) Uani 1 1 d . U . . .
H32A H 0.6176 0.2138 0.6019 0.110 Uiso 1 1 calc R U . . .
H32B H 0.6521 0.2390 0.6426 0.110 Uiso 1 1 calc R U . . .
H32C H 0.6376 0.1320 0.6311 0.110 Uiso 1 1 calc R U . . .
C33 C 0.6346(3) -0.0127(5) 0.51793(19) 0.0574(16) Uani 1 1 d . U . . .
C34 C 0.6542(4) 0.0730(7) 0.5011(3) 0.092(3) Uani 1 1 d . U . . .
H34A H 0.6606 0.1257 0.5180 0.138 Uiso 1 1 calc R U . . .
H34B H 0.6253 0.0901 0.4788 0.138 Uiso 1 1 calc R U . . .
H34C H 0.6893 0.0580 0.4958 0.138 Uiso 1 1 calc R U . . .
C35 C 0.6231(5) -0.0965(6) 0.4921(3) 0.100(3) Uani 1 1 d . U . . .
H35A H 0.6577 -0.1130 0.4864 0.150 Uiso 1 1 calc R U . . .
H35B H 0.5936 -0.0799 0.4699 0.150 Uiso 1 1 calc R U . . .
H35C H 0.6107 -0.1501 0.5035 0.150 Uiso 1 1 calc R U . . .
C36 C 0.5822(3) 0.0109(6) 0.5283(2) 0.071(2) Uani 1 1 d . U . . .
H36A H 0.5697 -0.0447 0.5386 0.106 Uiso 1 1 calc R U . . .
H36B H 0.5524 0.0311 0.5068 0.106 Uiso 1 1 calc R U . . .
H36C H 0.5906 0.0615 0.5461 0.106 Uiso 1 1 calc R U . . .
C37 C 0.7761(3) -0.1553(6) 0.6862(3) 0.079(2) Uani 1 1 d . U . . .
H37A H 0.7853 -0.1132 0.7073 0.095 Uiso 1 1 calc R U . . .
H37B H 0.7788 -0.1195 0.6650 0.095 Uiso 1 1 calc R U . . .
C38 C 0.8145(4) -0.2380(8) 0.6929(5) 0.144(6) Uani 1 1 d D U . . .
H38A H 0.8249 -0.2539 0.6710 0.173 Uiso 1 1 calc R U . . .
H38B H 0.8493 -0.2245 0.7127 0.173 Uiso 1 1 calc R U . . .
C39 C 0.7836(4) -0.3152(9) 0.7028(5) 0.158(6) Uani 1 1 d D U . . .
H39A H 0.7912 -0.3744 0.6919 0.190 Uiso 1 1 calc R U . . .
H39B H 0.7952 -0.3230 0.7293 0.190 Uiso 1 1 calc R U . . .
C40 C 0.7244(3) -0.2916(6) 0.6895(4) 0.104(4) Uani 1 1 d D U . . .
H40A H 0.7056 -0.3310 0.6684 0.125 Uiso 1 1 calc R U . . .
H40B H 0.7060 -0.3028 0.7085 0.125 Uiso 1 1 calc R U . . .
C41 C 0.5683(4) -0.2426(6) 0.7052(2) 0.074(2) Uani 1 1 d D U . . .
H41A H 0.5711 -0.3005 0.6918 0.089 Uiso 1 1 calc R U . . .
H41B H 0.5327 -0.2101 0.6925 0.089 Uiso 1 1 calc R U . . .
C42 C 0.5698(7) -0.2650(10) 0.7421(3) 0.144(5) Uani 1 1 d D U . . .
H42A H 0.5840 -0.3295 0.7484 0.172 Uiso 1 1 calc R U . . .
H42B H 0.5315 -0.2605 0.7448 0.172 Uiso 1 1 calc R U . . .
C43 C 0.6072(6) -0.1971(9) 0.7654(3) 0.129(4) Uani 1 1 d D U . . .
H43A H 0.6259 -0.2242 0.7894 0.155 Uiso 0.70(2) 1 calc R U P C 1
H43B H 0.5865 -0.1399 0.7683 0.155 Uiso 0.70(2) 1 calc R U P C 1
H43C H 0.5909 -0.1728 0.7839 0.155 Uiso 0.30(2) 1 calc R U P C 2
H43D H 0.6445 -0.2252 0.7774 0.155 Uiso 0.30(2) 1 calc R U P C 2
C44 C 0.6494(7) -0.1761(14) 0.7455(4) 0.105(5) Uani 0.70(2) 1 d D U P C 1
H44A H 0.6654 -0.1124 0.7512 0.126 Uiso 0.70(2) 1 calc R U P C 1
H44B H 0.6804 -0.2225 0.7513 0.126 Uiso 0.70(2) 1 calc R U P C 1
C44A C 0.6116(18) -0.124(2) 0.7406(9) 0.087(7) Uani 0.30(2) 1 d . U P C 2
H44C H 0.6458 -0.0855 0.7506 0.104 Uiso 0.30(2) 1 calc R U P C 2
H44D H 0.5779 -0.0830 0.7343 0.104 Uiso 0.30(2) 1 calc R U P C 2
C101 C 1.0343(3) -0.0582(5) 0.9138(3) 0.075(2) Uani 1 1 d . U . . .
C102 C 1.0072(5) -0.1046(6) 0.9395(4) 0.106(3) Uani 1 1 d . U . . .
H10G H 1.0114 -0.0640 0.9605 0.159 Uiso 1 1 calc R U . . .
H10H H 1.0256 -0.1650 0.9474 0.159 Uiso 1 1 calc R U . . .
H10I H 0.9671 -0.1149 0.9272 0.159 Uiso 1 1 calc R U . . .
C103 C 1.0313(6) -0.1246(7) 0.8824(4) 0.135(5) Uani 1 1 d . U . . .
H10J H 0.9925 -0.1467 0.8721 0.203 Uiso 1 1 calc R U . . .
H10K H 1.0562 -0.1783 0.8910 0.203 Uiso 1 1 calc R U . . .
H10L H 1.0432 -0.0912 0.8639 0.203 Uiso 1 1 calc R U . . .
C104 C 1.0941(4) -0.0268(6) 0.9334(3) 0.101(3) Uani 1 1 d . U . . .
H10M H 1.1102 0.0047 0.9163 0.151 Uiso 1 1 calc R U . . .
H10N H 1.1171 -0.0815 0.9436 0.151 Uiso 1 1 calc R U . . .
H10O H 1.0935 0.0167 0.9527 0.151 Uiso 1 1 calc R U . . .
C105 C 1.0733(3) 0.2315(5) 0.8855(2) 0.0648(18) Uani 1 1 d . U . . .
C106 C 1.0630(4) 0.1664(7) 0.8527(3) 0.094(3) Uani 1 1 d . U . . .
H10P H 1.0839 0.1079 0.8600 0.141 Uiso 1 1 calc R U . . .
H10Q H 1.0759 0.1973 0.8341 0.141 Uiso 1 1 calc R U . . .
H10R H 1.0227 0.1527 0.8432 0.141 Uiso 1 1 calc R U . . .
C107 C 1.1357(3) 0.2465(7) 0.9046(3) 0.094(3) Uani 1 1 d . U . . .
H10S H 1.1400 0.2861 0.9259 0.141 Uiso 1 1 calc R U . . .
H10T H 1.1533 0.2772 0.8882 0.141 Uiso 1 1 calc R U . . .
H10U H 1.1538 0.1858 0.9122 0.141 Uiso 1 1 calc R U . . .
C108 C 1.0431(4) 0.3235(6) 0.8753(3) 0.088(3) Uani 1 1 d . U . . .
H10V H 1.0024 0.3125 0.8666 0.132 Uiso 1 1 calc R U . . .
H10W H 1.0554 0.3532 0.8562 0.132 Uiso 1 1 calc R U . . .
H10X H 1.0520 0.3648 0.8964 0.132 Uiso 1 1 calc R U . . .
C109 C 1.0107(3) 0.1812(4) 0.98316(19) 0.0590(16) Uani 1 1 d . U . . .
C110 C 1.0736(4) 0.1889(7) 0.9994(3) 0.097(3) Uani 1 1 d . U . . .
H11G H 1.0900 0.1260 1.0044 0.146 Uiso 1 1 calc R U . . .
H11H H 1.0822 0.2249 1.0218 0.146 Uiso 1 1 calc R U . . .
H11I H 1.0897 0.2210 0.9824 0.146 Uiso 1 1 calc R U . . .
C111 C 0.9876(4) 0.2774(5) 0.9713(2) 0.081(2) Uani 1 1 d . U . . .
H11J H 1.0073 0.3043 0.9553 0.121 Uiso 1 1 calc R U . . .
H11K H 0.9932 0.3178 0.9925 0.121 Uiso 1 1 calc R U . . .
H11L H 0.9473 0.2728 0.9585 0.121 Uiso 1 1 calc R U . . .
C112 C 0.9855(6) 0.1395(8) 1.0104(3) 0.110(3) Uani 1 1 d . U . . .
H11M H 0.9443 0.1413 1.0009 0.165 Uiso 1 1 calc R U . . .
H11N H 0.9977 0.1757 1.0328 0.165 Uiso 1 1 calc R U . . .
H11O H 0.9980 0.0744 1.0152 0.165 Uiso 1 1 calc R U . . .
C113 C 0.8987(3) 0.5324(5) 0.7995(2) 0.0611(17) Uani 1 1 d . U . . .
C114 C 0.8508(4) 0.4836(6) 0.7724(2) 0.081(2) Uani 1 1 d . U . . .
H11P H 0.8473 0.4195 0.7805 0.122 Uiso 1 1 calc R U . . .
H11Q H 0.8581 0.4817 0.7490 0.122 Uiso 1 1 calc R U . . .
H11R H 0.8157 0.5178 0.7700 0.122 Uiso 1 1 calc R U . . .
C115 C 0.9541(4) 0.4802(6) 0.8058(3) 0.087(3) Uani 1 1 d . U . . .
H11S H 0.9841 0.5147 0.8234 0.131 Uiso 1 1 calc R U . . .
H11T H 0.9632 0.4749 0.7831 0.131 Uiso 1 1 calc R U . . .
H11U H 0.9507 0.4174 0.8152 0.131 Uiso 1 1 calc R U . . .
C116 C 0.9039(5) 0.6340(6) 0.7895(3) 0.095(3) Uani 1 1 d . U . . .
H11V H 0.8688 0.6672 0.7881 0.142 Uiso 1 1 calc R U . . .
H11W H 0.9110 0.6371 0.7661 0.142 Uiso 1 1 calc R U . . .
H11X H 0.9351 0.6636 0.8078 0.142 Uiso 1 1 calc R U . . .
C117 C 0.9230(4) 0.5569(5) 0.9187(2) 0.0687(19) Uani 1 1 d . U . . .
C118 C 0.9731(4) 0.5030(7) 0.9142(3) 0.097(3) Uani 1 1 d . U . . .
H11Y H 0.9710 0.4375 0.9213 0.145 Uiso 1 1 calc R U . . .
H11Z H 1.0081 0.5312 0.9295 0.145 Uiso 1 1 calc R U . . .
H111 H 0.9727 0.5057 0.8890 0.145 Uiso 1 1 calc R U . . .
C119 C 0.9246(5) 0.6588(6) 0.9115(4) 0.130(4) Uani 1 1 d . U . . .
H112 H 0.9288 0.6683 0.8875 0.194 Uiso 1 1 calc R U . . .
H113 H 0.9565 0.6875 0.9296 0.194 Uiso 1 1 calc R U . . .
H114 H 0.8895 0.6880 0.9125 0.194 Uiso 1 1 calc R U . . .
C120 C 0.9208(6) 0.5422(9) 0.9566(3) 0.120(4) Uani 1 1 d . U . . .
H127 H 0.8862 0.5700 0.9592 0.179 Uiso 1 1 calc R U . . .
H128 H 0.9535 0.5721 0.9735 0.179 Uiso 1 1 calc R U . . .
H129 H 0.9213 0.4749 0.9617 0.179 Uiso 1 1 calc R U . . .
C121 C 0.7477(3) 0.5657(5) 0.8369(3) 0.082(2) Uani 1 1 d D U . . .
C122 C 0.7697(5) 0.6552(6) 0.8268(4) 0.128(3) Uani 1 1 d D U . . .
H12Y H 0.8053 0.6711 0.8449 0.192 Uiso 1 1 calc R U . . .
H12Z H 0.7423 0.7054 0.8255 0.192 Uiso 1 1 calc R U . . .
H12$ H 0.7761 0.6482 0.8033 0.192 Uiso 1 1 calc R U . . .
C123 C 0.7459(6) 0.5840(10) 0.8755(4) 0.142(4) Uani 1 1 d . U . . .
H121 H 0.7067 0.5923 0.8753 0.213 Uiso 1 1 calc R U . . .
H122 H 0.7674 0.6408 0.8849 0.213 Uiso 1 1 calc R U . . .
H123 H 0.7624 0.5305 0.8908 0.213 Uiso 1 1 calc R U . . .
C124 C 0.6924(4) 0.5372(9) 0.8144(5) 0.147(4) Uani 1 1 d D U . . .
H124 H 0.6948 0.5179 0.7907 0.221 Uiso 1 1 calc R U . . .
H125 H 0.6662 0.5898 0.8115 0.221 Uiso 1 1 calc R U . . .
H126 H 0.6790 0.4845 0.8257 0.221 Uiso 1 1 calc R U . . .
C125 C 0.7645(3) 0.2817(4) 0.9432(2) 0.0587(16) Uani 1 1 d . U . . .
C129 C 0.6462(3) 0.1069(5) 0.8571(2) 0.0658(19) Uani 1 1 d . U . . .
C130 C 0.6446(4) 0.0176(6) 0.8352(3) 0.089(3) Uani 1 1 d . U . . .
H13A H 0.6522 0.0332 0.8125 0.134 Uiso 1 1 calc R U . . .
H13B H 0.6073 -0.0113 0.8299 0.134 Uiso 1 1 calc R U . . .
H13C H 0.6732 -0.0263 0.8490 0.134 Uiso 1 1 calc R U . . .
C131 C 0.6376(4) 0.0832(8) 0.8932(3) 0.097(3) Uani 1 1 d . U . . .
H13D H 0.6678 0.0416 0.9067 0.145 Uiso 1 1 calc R U . . .
H13E H 0.6012 0.0518 0.8892 0.145 Uiso 1 1 calc R U . . .
H13F H 0.6381 0.1410 0.9069 0.145 Uiso 1 1 calc R U . . .
C132 C 0.6052(3) 0.1779(8) 0.8363(3) 0.094(3) Uani 1 1 d . U . . .
H13G H 0.6144 0.2396 0.8476 0.141 Uiso 1 1 calc R U . . .
H13H H 0.5670 0.1601 0.8360 0.141 Uiso 1 1 calc R U . . .
H13I H 0.6073 0.1807 0.8115 0.141 Uiso 1 1 calc R U . . .
C133 C 0.8082(3) -0.0259(4) 0.9298(2) 0.0616(17) Uani 1 1 d . U . . .
C137 C 0.7889(3) 0.0101(5) 0.8146(3) 0.076(2) Uani 1 1 d . U . . .
H13J H 0.7726 0.0052 0.8349 0.091 Uiso 1 1 calc R U . . .
H13K H 0.7629 0.0472 0.7951 0.091 Uiso 1 1 calc R U . . .
C138 C 0.7973(4) -0.0816(6) 0.8018(3) 0.105(4) Uani 1 1 d . U . . .
H13L H 0.7858 -0.0822 0.7751 0.126 Uiso 1 1 calc R U . . .
H13M H 0.7744 -0.1285 0.8099 0.126 Uiso 1 1 calc R U . . .
C139 C 0.8579(5) -0.1044(5) 0.8165(3) 0.103(3) Uani 1 1 d . U . . .
H13N H 0.8710 -0.1410 0.7989 0.123 Uiso 1 1 calc R U . . .
H13O H 0.8653 -0.1408 0.8391 0.123 Uiso 1 1 calc R U . . .
C140 C 0.8861(4) -0.0113(5) 0.8233(3) 0.089(3) Uani 1 1 d . U . . .
H14A H 0.9180 -0.0126 0.8457 0.107 Uiso 1 1 calc R U . . .
H14B H 0.9005 0.0065 0.8031 0.107 Uiso 1 1 calc R U . . .
C141 C 0.7313(3) 0.2834(5) 0.7988(2) 0.0644(18) Uani 1 1 d . U . . .
H14C H 0.7395 0.3493 0.8067 0.077 Uiso 0.64(5) 1 calc R U P D 1
H14D H 0.7179 0.2498 0.8169 0.077 Uiso 0.64(5) 1 calc R U P D 1
H14E H 0.7413 0.3305 0.8184 0.077 Uiso 0.36(5) 1 calc R U P D 2
H14F H 0.7050 0.2370 0.8038 0.077 Uiso 0.36(5) 1 calc R U P D 2
C143 C 0.7211(5) 0.2691(8) 0.7367(3) 0.107(3) Uani 1 1 d D U . . .
H14S H 0.6998 0.2310 0.7158 0.128 Uiso 0.64(5) 1 calc R U P D 1
H14T H 0.7291 0.3312 0.7279 0.128 Uiso 0.64(5) 1 calc R U P D 1
H14U H 0.7267 0.3039 0.7160 0.128 Uiso 0.36(5) 1 calc R U P D 2
H14V H 0.6910 0.2222 0.7273 0.128 Uiso 0.36(5) 1 calc R U P D 2
C144 C 0.7732(4) 0.2222(7) 0.7565(2) 0.085(3) Uani 1 1 d D U . . .
H14G H 0.8053 0.2481 0.7495 0.102 Uiso 1 1 calc R U . . .
H14H H 0.7705 0.1542 0.7512 0.102 Uiso 1 1 calc R U . . .
O1 O 0.55176(14) -0.0427(2) 0.64414(12) 0.0426(9) Uani 1 1 d . U . . .
O4 O 0.46070(19) -0.0996(3) 0.65612(16) 0.0655(13) Uani 1 1 d . U . . .
O5 O 0.60577(16) -0.2358(2) 0.62742(12) 0.0448(9) Uani 1 1 d . U . . .
O6 O 0.5841(2) -0.4029(3) 0.64306(14) 0.0643(13) Uani 1 1 d . U . . .
O7 O 0.54750(18) -0.3479(3) 0.57422(13) 0.0558(11) Uani 1 1 d . U . . .
O8 O 0.65211(19) -0.3847(3) 0.60418(13) 0.0535(11) Uani 1 1 d . U . . .
O9 O 0.66620(16) -0.0448(2) 0.61568(11) 0.0395(8) Uani 1 1 d . U . . .
O10 O 0.67907(17) -0.0407(3) 0.54902(11) 0.0466(9) Uani 1 1 d . U . . .
O11 O 0.76499(16) -0.0397(3) 0.60702(13) 0.0527(10) Uani 1 1 d . U . . .
O12 O 0.69603(18) 0.1117(3) 0.58768(13) 0.0503(10) Uani 1 1 d . U . . .
O13 O 0.72016(18) -0.1957(3) 0.67963(14) 0.0590(12) Uani 1 1 d . U . . .
O14 O 0.6152(2) -0.1832(3) 0.70776(13) 0.0640(12) Uani 1 1 d . U . . .
O101 O 0.94019(15) 0.1738(3) 0.88629(11) 0.0402(8) Uani 1 1 d . U . . .
O102 O 0.99998(18) 0.0217(3) 0.89749(13) 0.0539(11) Uani 1 1 d . U . . .
O103 O 1.05301(17) 0.1884(3) 0.91283(14) 0.0545(11) Uani 1 1 d . U . . .
O104 O 0.99803(19) 0.1179(3) 0.95323(13) 0.0486(10) Uani 1 1 d . U . . .
O105 O 0.86545(17) 0.3663(2) 0.85438(11) 0.0397(9) Uani 1 1 d . U . . .
O106 O 0.8872(2) 0.5378(3) 0.83360(13) 0.0611(12) Uani 1 1 d . U . . .
O107 O 0.8716(2) 0.5185(3) 0.89521(13) 0.0581(11) Uani 1 1 d . U . . .
O108 O 0.78606(18) 0.4884(3) 0.83920(14) 0.0584(12) Uani 1 1 d . U . . .
O109 O 0.80669(15) 0.1838(2) 0.87560(11) 0.0398(8) Uani 1 1 d . U . . .
O110 O 0.76318(19) 0.1853(3) 0.93072(12) 0.0510(10) Uani 1 1 d . U . . .
O111 O 0.70102(17) 0.1491(3) 0.86257(13) 0.0536(10) Uani 1 1 d . U . . .
O112 O 0.77044(18) 0.0267(3) 0.90033(13) 0.0518(10) Uani 1 1 d . U . . .
O113 O 0.84373(17) 0.0542(3) 0.82650(13) 0.0531(11) Uani 1 1 d . U . . .
O114 O 0.78096(19) 0.2386(3) 0.79438(12) 0.0545(10) Uani 1 1 d . U . . .
Si1 Si 0.49214(6) -0.00837(10) 0.64687(5) 0.0418(4) Uani 1 1 d . U . . .
Si2 Si 0.59643(7) -0.34100(9) 0.61142(5) 0.0416(4) Uani 1 1 d . U . . .
Si3 Si 0.70075(6) -0.00213(10) 0.59023(5) 0.0381(3) Uani 1 1 d . U . . .
Si21 Si 0.99779(6) 0.12774(10) 0.91199(5) 0.0377(3) Uani 1 1 d . U . . .
Si22 Si 0.85346(6) 0.47600(9) 0.85464(4) 0.0378(3) Uani 1 1 d . U . . .
Si23 Si 0.76150(6) 0.13799(10) 0.89303(5) 0.0384(3) Uani 1 1 d . U . . .
Ce1 Ce 0.63120(2) -0.10642(2) 0.65297(2) 0.03103(7) Uani 1 1 d . U . . .
Ce2 Ce 0.86550(2) 0.21850(2) 0.84848(2) 0.03094(7) Uani 1 1 d . U . . .
Cl1 Cl 0.68582(7) 0.01214(11) 0.70472(5) 0.0609(4) Uani 1 1 d . U . . .
Cl5 Cl 0.91438(8) 0.21987(12) 0.79644(5) 0.0666(5) Uani 1 1 d . U . . .
C18 C 0.4968(6) -0.2198(9) 0.5432(5) 0.107(5) Uani 0.802(14) 1 d . U P E 1
H18A H 0.5212 -0.1776 0.5610 0.160 Uiso 0.802(14) 1 calc R U P E 1
H18B H 0.4595 -0.1912 0.5335 0.160 Uiso 0.802(14) 1 calc R U P E 1
H18C H 0.5133 -0.2306 0.5236 0.160 Uiso 0.802(14) 1 calc R U P E 1
C19 C 0.4661(4) -0.2892(11) 0.5907(4) 0.089(4) Uani 0.802(14) 1 d . U P E 1
H19A H 0.4745 -0.2249 0.5996 0.134 Uiso 0.802(14) 1 calc R U P E 1
H19B H 0.4824 -0.3336 0.6102 0.134 Uiso 0.802(14) 1 calc R U P E 1
H19C H 0.4252 -0.2981 0.5818 0.134 Uiso 0.802(14) 1 calc R U P E 1
C20 C 0.4561(4) -0.3765(8) 0.5344(4) 0.090(4) Uani 0.802(14) 1 d . U P E 1
H20A H 0.4174 -0.3530 0.5253 0.135 Uiso 0.802(14) 1 calc R U P E 1
H20B H 0.4563 -0.4359 0.5471 0.135 Uiso 0.802(14) 1 calc R U P E 1
H20C H 0.4713 -0.3866 0.5142 0.135 Uiso 0.802(14) 1 calc R U P E 1
C142 C 0.6889(8) 0.279(3) 0.7631(5) 0.105(9) Uani 0.64(5) 1 d . U P D 1
H14L H 0.6662 0.3375 0.7584 0.126 Uiso 0.64(5) 1 calc R U P D 1
H14M H 0.6635 0.2252 0.7616 0.126 Uiso 0.64(5) 1 calc R U P D 1
C136 C 0.7910(7) -0.0262(12) 0.9616(4) 0.092(4) Uani 0.789(14) 1 d . U P B 1
H134 H 0.7979 0.0357 0.9730 0.139 Uiso 0.789(14) 1 calc R U P B 1
H135 H 0.8124 -0.0737 0.9783 0.139 Uiso 0.789(14) 1 calc R U P B 1
H136 H 0.7507 -0.0407 0.9553 0.139 Uiso 0.789(14) 1 calc R U P B 1
C135 C 0.7990(8) -0.1259(10) 0.9128(6) 0.106(5) Uani 0.789(14) 1 d . U P B 1
H13P H 0.7598 -0.1451 0.9089 0.159 Uiso 0.789(14) 1 calc R U P B 1
H13Q H 0.8242 -0.1705 0.9291 0.159 Uiso 0.789(14) 1 calc R U P B 1
H13R H 0.8072 -0.1251 0.8897 0.159 Uiso 0.789(14) 1 calc R U P B 1
C134 C 0.8674(5) 0.0169(9) 0.9364(5) 0.094(4) Uani 0.789(14) 1 d . U P B 1
H13S H 0.8828 -0.0028 0.9171 0.141 Uiso 0.789(14) 1 calc R U P B 1
H13T H 0.8921 -0.0049 0.9596 0.141 Uiso 0.789(14) 1 calc R U P B 1
H13U H 0.8647 0.0854 0.9365 0.141 Uiso 0.789(14) 1 calc R U P B 1
C18A C 0.4867(14) -0.202(2) 0.5674(14) 0.059(8) Uani 0.198(14) 1 d . U P E 2
H18D H 0.4803 -0.1948 0.5909 0.088 Uiso 0.198(14) 1 calc R U P E 2
H18E H 0.4550 -0.1751 0.5487 0.088 Uiso 0.198(14) 1 calc R U P E 2
H18F H 0.5216 -0.1701 0.5676 0.088 Uiso 0.198(14) 1 calc R U P E 2
C19A C 0.4615(19) -0.356(3) 0.5882(17) 0.084(10) Uani 0.198(14) 1 d . U P E 2
H19D H 0.4560 -0.4234 0.5828 0.126 Uiso 0.198(14) 1 calc R U P E 2
H19E H 0.4250 -0.3267 0.5856 0.126 Uiso 0.198(14) 1 calc R U P E 2
H19F H 0.4859 -0.3484 0.6130 0.126 Uiso 0.198(14) 1 calc R U P E 2
C20A C 0.4855(19) -0.300(4) 0.5143(14) 0.090(11) Uani 0.198(14) 1 d . U P E 2
H20D H 0.4490 -0.2721 0.5014 0.135 Uiso 0.198(14) 1 calc R U P E 2
H20E H 0.5158 -0.2601 0.5109 0.135 Uiso 0.198(14) 1 calc R U P E 2
H20F H 0.4883 -0.3626 0.5050 0.135 Uiso 0.198(14) 1 calc R U P E 2
C13B C 0.8231(14) -0.119(3) 0.9175(15) 0.049(7) Uani 0.211(14) 1 d . U P B 2
H13V H 0.7897 -0.1597 0.9112 0.074 Uiso 0.211(14) 1 calc R U P B 2
H13W H 0.8529 -0.1484 0.9369 0.074 Uiso 0.211(14) 1 calc R U P B 2
H13X H 0.8363 -0.1106 0.8964 0.074 Uiso 0.211(14) 1 calc R U P B 2
C13A C 0.851(2) 0.031(3) 0.9539(15) 0.079(9) Uani 0.211(14) 1 d . U P B 2
H13Y H 0.8530 0.0917 0.9426 0.118 Uiso 0.211(14) 1 calc R U P B 2
H13Z H 0.8875 -0.0008 0.9591 0.118 Uiso 0.211(14) 1 calc R U P B 2
H13$ H 0.8415 0.0406 0.9763 0.118 Uiso 0.211(14) 1 calc R U P B 2
C15A C 0.7637(19) -0.038(4) 0.9520(14) 0.069(9) Uani 0.211(14) 1 d . U P B 2
H131 H 0.7534 0.0243 0.9589 0.103 Uiso 0.211(14) 1 calc R U P B 2
H132 H 0.7807 -0.0749 0.9737 0.103 Uiso 0.211(14) 1 calc R U P B 2
H133 H 0.7300 -0.0696 0.9370 0.103 Uiso 0.211(14) 1 calc R U P B 2
C14B C 0.705(2) 0.332(3) 0.7602(8) 0.088(10) Uani 0.36(5) 1 d . U P D 2
H14Q H 0.6638 0.3378 0.7540 0.105 Uiso 0.36(5) 1 calc R U P D 2
H14R H 0.7217 0.3952 0.7595 0.105 Uiso 0.36(5) 1 calc R U P D 2
O2 O 0.5069(4) 0.0435(6) 0.6884(2) 0.048(3) Uani 0.519(12) 1 d . U P F 1
C2 C 0.5466(8) 0.1319(13) 0.7405(5) 0.081(5) Uani 0.519(12) 1 d . U P F 1
H2A H 0.5204 0.1087 0.7530 0.122 Uiso 0.519(12) 1 calc R U P F 1
H2B H 0.5586 0.1957 0.7487 0.122 Uiso 0.519(12) 1 calc R U P F 1
H2C H 0.5796 0.0908 0.7458 0.122 Uiso 0.519(12) 1 calc R U P F 1
C4 C 0.4720(12) 0.180(2) 0.7097(8) 0.105(7) Uani 0.519(12) 1 d . U P F 1
H4A H 0.4665 0.2428 0.6992 0.158 Uiso 0.519(12) 1 calc R U P F 1
H4B H 0.4818 0.1842 0.7359 0.158 Uiso 0.519(12) 1 calc R U P F 1
H4C H 0.4371 0.1436 0.7004 0.158 Uiso 0.519(12) 1 calc R U P F 1
O2A O 0.4875(4) 0.0856(6) 0.6641(3) 0.051(3) Uani 0.481(12) 1 d . U P F 2
C2A C 0.5383(9) 0.0554(13) 0.7259(5) 0.084(5) Uani 0.481(12) 1 d . U P F 2
H2A1 H 0.5770 0.0397 0.7266 0.126 Uiso 0.481(12) 1 calc R U P F 2
H2A2 H 0.5142 0.0003 0.7183 0.126 Uiso 0.481(12) 1 calc R U P F 2
H2A3 H 0.5377 0.0751 0.7499 0.126 Uiso 0.481(12) 1 calc R U P F 2
C4A C 0.4644(11) 0.1987(17) 0.6922(7) 0.079(6) Uani 0.481(12) 1 d . U P F 2
H4A1 H 0.4736 0.2602 0.6843 0.119 Uiso 0.481(12) 1 calc R U P F 2
H4A2 H 0.4535 0.2060 0.7143 0.119 Uiso 0.481(12) 1 calc R U P F 2
H4A3 H 0.4331 0.1709 0.6734 0.119 Uiso 0.481(12) 1 calc R U P F 2
C7 C 0.3876(12) 0.121(2) 0.5730(9) 0.103(8) Uani 0.455(12) 1 d . U P G 1
H7A1 H 0.3836 0.1544 0.5941 0.155 Uiso 0.455(12) 1 calc R U P G 1
H7A2 H 0.3600 0.0700 0.5667 0.155 Uiso 0.455(12) 1 calc R U P G 1
H7A3 H 0.3810 0.1647 0.5527 0.155 Uiso 0.455(12) 1 calc R U P G 1
C8A C 0.4420(12) -0.0098(18) 0.5639(7) 0.113(7) Uani 0.455(12) 1 d . U P G 1
H8A1 H 0.4055 -0.0396 0.5612 0.170 Uiso 0.455(12) 1 calc R U P G 1
H8A2 H 0.4721 -0.0493 0.5791 0.170 Uiso 0.455(12) 1 calc R U P G 1
H8A3 H 0.4475 -0.0022 0.5402 0.170 Uiso 0.455(12) 1 calc R U P G 1
O3 O 0.4590(4) 0.0679(7) 0.6213(3) 0.045(3) Uani 0.455(12) 1 d . U P F 1
O3A O 0.4523(3) 0.0062(6) 0.6035(3) 0.059(3) Uani 0.545(12) 1 d . U P F 2
C7A C 0.4027(10) 0.1574(18) 0.5850(8) 0.104(7) Uani 0.545(12) 1 d . U P G 2
H7A H 0.3649 0.1302 0.5798 0.156 Uiso 0.545(12) 1 calc R U P G 2
H7B H 0.4020 0.2087 0.5681 0.156 Uiso 0.545(12) 1 calc R U P G 2
H7C H 0.4146 0.1817 0.6097 0.156 Uiso 0.545(12) 1 calc R U P G 2
C8 C 0.4239(10) 0.0441(16) 0.5396(5) 0.108(6) Uani 0.545(12) 1 d . U P G 2
H8A H 0.4437 -0.0145 0.5383 0.162 Uiso 0.545(12) 1 calc R U P G 2
H8B H 0.4331 0.0908 0.5238 0.162 Uiso 0.545(12) 1 calc R U P G 2
H8C H 0.3832 0.0328 0.5319 0.162 Uiso 0.545(12) 1 calc R U P G 2
O201 O 0.4428(8) 0.6108(12) 0.2557(5) 0.132(4) Uani 0.5 1 d D U P . .
C202 C 0.4261(12) 0.5415(17) 0.2309(8) 0.146(6) Uani 0.5 1 d D U P . .
H20G H 0.4250 0.5649 0.2067 0.175 Uiso 0.5 1 calc R U P . .
H20H H 0.3879 0.5194 0.2299 0.175 Uiso 0.5 1 calc R U P . .
C203 C 0.4674(10) 0.4639(17) 0.2419(7) 0.126(5) Uani 0.5 1 d D U P . .
H20I H 0.4512 0.4118 0.2524 0.151 Uiso 0.5 1 calc R U P . .
H20J H 0.4777 0.4399 0.2209 0.151 Uiso 0.5 1 calc R U P . .
C204 C 0.5158(12) 0.5018(17) 0.2681(8) 0.141(6) Uani 0.5 1 d D U P . .
H20K H 0.5486 0.5037 0.2586 0.170 Uiso 0.5 1 calc R U P . .
H20L H 0.5257 0.4639 0.2904 0.170 Uiso 0.5 1 calc R U P . .
C205 C 0.4981(11) 0.6000(17) 0.2751(8) 0.142(6) Uani 0.5 1 d D U P . .
H20M H 0.5029 0.6086 0.3010 0.171 Uiso 0.5 1 calc R U P . .
H20N H 0.5215 0.6470 0.2675 0.171 Uiso 0.5 1 calc R U P . .
O301 O 0.2547(9) 0.9341(14) 0.4910(6) 0.167(5) Uani 0.5 1 d D U P . .
C302 C 0.2790(13) 0.870(2) 0.4696(7) 0.166(6) Uani 0.5 1 d D U P . .
H30D H 0.3003 0.9044 0.4559 0.199 Uiso 0.5 1 calc R U P . .
H30E H 0.2494 0.8314 0.4527 0.199 Uiso 0.5 1 calc R U P . .
C303 C 0.3169(10) 0.8108(19) 0.4984(8) 0.147(6) Uani 0.5 1 d D U P . .
H30F H 0.3286 0.7530 0.4885 0.176 Uiso 0.5 1 calc R U P . .
H30G H 0.3507 0.8460 0.5123 0.176 Uiso 0.5 1 calc R U P . .
C304 C 0.2795(12) 0.7902(16) 0.5202(8) 0.147(6) Uani 0.5 1 d D U P . .
H30H H 0.3018 0.7802 0.5457 0.176 Uiso 0.5 1 calc R U P . .
H30I H 0.2575 0.7326 0.5113 0.176 Uiso 0.5 1 calc R U P . .
C305 C 0.2406(13) 0.8724(17) 0.5173(8) 0.151(6) Uani 0.5 1 d D U P . .
H30J H 0.2007 0.8524 0.5087 0.181 Uiso 0.5 1 calc R U P . .
H30K H 0.2475 0.9042 0.5409 0.181 Uiso 0.5 1 calc R U P . .

loop_
_atom_site_aniso_label
_atom_site_aniso_U_11
_atom_site_aniso_U_22
_atom_site_aniso_U_33
_atom_site_aniso_U_23
_atom_site_aniso_U_13
_atom_site_aniso_U_12
C1 0.064(4) 0.065(3) 0.062(4) -0.021(3) 0.022(3) -0.002(3)
C3 0.091(6) 0.062(4) 0.124(8) -0.015(4) 0.044(5) -0.012(4)
C5 0.062(4) 0.080(4) 0.050(4) 0.012(3) 0.013(3) 0.022(3)
C6 0.119(7) 0.155(9) 0.105(8) 0.025(7) 0.049(6) -0.010(6)
C9 0.054(4) 0.098(5) 0.100(6) -0.011(4) 0.039(4) -0.029(3)
C10 0.065(11) 0.125(10) 0.103(15) -0.009(9) 0.053(11) -0.014(8)
C11 0.059(9) 0.172(19) 0.118(11) -0.034(10) 0.034(7) -0.050(10)
C12 0.109(15) 0.136(14) 0.139(15) 0.031(13) 0.065(13) -0.014(12)
C128 0.138(11) 0.077(7) 0.089(8) -0.010(5) 0.071(8) 0.015(6)
C127 0.134(10) 0.051(5) 0.084(7) 0.000(5) 0.038(6) 0.010(6)
C126 0.082(7) 0.093(9) 0.142(14) -0.048(9) 0.036(7) -0.030(6)
C10A 0.059(10) 0.137(14) 0.17(2) 0.001(14) 0.042(12) 0.000(10)
C11A 0.109(15) 0.111(10) 0.17(2) -0.035(10) 0.074(15) -0.059(9)
C12A 0.089(13) 0.159(18) 0.113(10) 0.002(9) 0.060(9) -0.015(12)
C12B 0.069(13) 0.040(11) 0.069(18) -0.004(11) 0.026(13) 0.002(10)
C12C 0.14(2) 0.057(16) 0.064(10) -0.013(8) 0.024(9) -0.007(15)
C12D 0.079(10) 0.059(15) 0.10(2) -0.015(13) 0.031(10) 0.007(9)
C13 0.119(5) 0.035(3) 0.091(5) 0.011(3) 0.037(4) -0.006(3)
C14 0.199(10) 0.083(6) 0.181(11) 0.019(6) 0.121(9) -0.014(6)
C15 0.155(9) 0.044(4) 0.109(6) -0.002(4) 0.036(5) -0.018(4)
C16 0.143(6) 0.073(5) 0.134(9) 0.013(5) 0.009(6) 0.011(5)
C17 0.041(3) 0.056(3) 0.076(5) -0.018(3) 0.004(3) 0.003(3)
C21 0.049(3) 0.065(4) 0.068(5) -0.007(3) 0.023(3) 0.008(3)
C22 0.146(10) 0.095(6) 0.148(11) 0.013(6) 0.097(9) 0.014(5)
C23 0.062(5) 0.145(8) 0.126(9) -0.018(7) 0.033(5) 0.028(5)
C24 0.084(6) 0.162(9) 0.094(7) -0.053(7) 0.032(5) -0.011(6)
C25 0.037(3) 0.100(5) 0.091(5) 0.014(4) 0.032(3) 0.010(3)
C26 0.071(5) 0.115(6) 0.122(8) 0.012(5) 0.057(5) -0.014(5)
C27 0.085(6) 0.112(6) 0.154(10) -0.022(6) 0.064(7) 0.013(5)
C28 0.035(4) 0.238(14) 0.144(9) 0.045(8) 0.014(5) 0.002(6)
C29 0.067(4) 0.039(3) 0.078(5) -0.010(3) 0.034(3) -0.015(3)
C30 0.071(4) 0.071(4) 0.077(5) -0.012(4) 0.022(4) -0.016(4)
C31 0.101(6) 0.048(4) 0.104(7) 0.002(4) 0.036(5) -0.020(4)
C32 0.076(5) 0.053(4) 0.100(7) -0.011(4) 0.039(5) -0.001(3)
C33 0.058(4) 0.069(4) 0.042(3) 0.009(3) 0.009(3) 0.018(3)
C34 0.102(7) 0.098(5) 0.083(6) 0.042(5) 0.037(5) 0.014(5)
C35 0.119(7) 0.100(6) 0.060(5) -0.017(4) -0.004(5) 0.039(5)
C36 0.045(3) 0.093(5) 0.070(5) 0.002(4) 0.012(3) 0.005(3)
C37 0.038(3) 0.097(5) 0.095(7) 0.026(5) 0.008(4) 0.011(3)
C38 0.062(5) 0.126(8) 0.230(17) 0.033(8) 0.022(7) 0.036(5)
C39 0.094(7) 0.113(7) 0.235(17) 0.049(9) -0.001(8) 0.046(6)
C40 0.069(5) 0.067(4) 0.153(11) 0.029(5) -0.002(5) 0.020(4)
C41 0.082(5) 0.072(4) 0.070(5) 0.012(4) 0.026(4) -0.020(4)
C42 0.173(9) 0.167(8) 0.099(6) 0.022(5) 0.053(6) -0.060(7)
C43 0.167(8) 0.132(6) 0.094(5) 0.019(5) 0.049(5) -0.030(6)
C44 0.120(8) 0.129(10) 0.055(6) 0.016(5) 0.010(5) -0.033(7)
C44A 0.102(14) 0.102(8) 0.062(8) -0.002(6) 0.032(8) -0.021(7)
C101 0.077(5) 0.045(3) 0.099(6) 0.006(3) 0.022(4) 0.031(3)
C102 0.131(8) 0.057(4) 0.142(9) 0.022(5) 0.057(7) 0.031(5)
C103 0.183(11) 0.086(6) 0.132(9) -0.027(6) 0.040(8) 0.064(7)
C104 0.078(5) 0.079(5) 0.134(9) 0.024(5) 0.014(5) 0.035(4)
C105 0.044(3) 0.069(4) 0.088(5) 0.017(3) 0.031(3) 0.007(3)
C106 0.089(6) 0.105(6) 0.102(7) 0.005(5) 0.050(5) 0.006(5)
C107 0.047(4) 0.124(7) 0.120(8) 0.024(6) 0.038(4) -0.005(4)
C108 0.072(5) 0.074(5) 0.126(8) 0.031(5) 0.043(5) 0.011(4)
C109 0.077(4) 0.048(3) 0.044(4) -0.005(3) 0.005(3) 0.000(3)
C110 0.086(5) 0.093(6) 0.085(7) -0.012(5) -0.016(5) -0.008(4)
C111 0.113(7) 0.054(4) 0.070(5) -0.015(3) 0.021(5) 0.018(4)
C112 0.164(10) 0.105(6) 0.068(6) -0.013(5) 0.045(6) -0.032(6)
C113 0.079(4) 0.056(3) 0.056(4) 0.017(3) 0.032(3) 0.003(3)
C114 0.099(6) 0.088(5) 0.059(5) 0.010(4) 0.026(4) 0.006(4)
C115 0.087(5) 0.074(5) 0.109(8) 0.024(5) 0.040(5) 0.013(4)
C116 0.122(8) 0.069(4) 0.104(7) 0.035(4) 0.051(6) -0.004(4)
C117 0.086(5) 0.057(4) 0.052(4) -0.014(3) 0.004(4) -0.013(3)
C118 0.083(5) 0.107(6) 0.085(7) -0.007(5) 0.000(5) 0.006(5)
C119 0.153(10) 0.057(4) 0.147(10) -0.017(5) -0.003(8) -0.032(5)
C120 0.130(9) 0.143(9) 0.074(6) -0.014(6) 0.013(6) 0.002(7)
C121 0.072(4) 0.067(3) 0.102(4) 0.001(3) 0.020(3) 0.032(3)
C122 0.128(7) 0.076(4) 0.180(9) 0.020(5) 0.047(6) 0.039(4)
C123 0.148(8) 0.155(8) 0.134(6) -0.007(5) 0.058(5) 0.073(6)
C124 0.089(5) 0.129(7) 0.193(8) -0.024(7) -0.004(5) 0.035(4)
C125 0.070(4) 0.055(3) 0.060(4) -0.014(3) 0.032(3) -0.005(3)
C129 0.036(3) 0.090(5) 0.072(5) -0.014(4) 0.017(3) -0.016(3)
C130 0.071(5) 0.090(5) 0.106(7) -0.028(5) 0.025(5) -0.033(4)
C131 0.063(5) 0.140(8) 0.096(6) -0.007(5) 0.038(5) -0.038(5)
C132 0.047(4) 0.124(6) 0.102(7) -0.009(5) 0.005(4) 0.000(4)
C133 0.070(4) 0.050(3) 0.071(4) 0.019(3) 0.030(3) 0.009(3)
C137 0.067(4) 0.057(4) 0.098(7) -0.020(4) 0.013(4) -0.020(3)
C138 0.108(6) 0.059(4) 0.134(9) -0.034(5) 0.015(6) -0.016(4)
C139 0.124(7) 0.051(4) 0.132(9) -0.030(4) 0.035(6) -0.007(4)
C140 0.083(5) 0.056(4) 0.122(8) -0.038(4) 0.023(5) 0.009(3)
C141 0.046(3) 0.080(5) 0.058(4) 0.008(3) 0.002(3) 0.005(3)
C143 0.112(7) 0.127(8) 0.059(5) -0.010(5) -0.008(5) 0.021(6)
C144 0.080(5) 0.110(6) 0.049(4) -0.015(4) -0.005(4) 0.011(4)
O1 0.0299(18) 0.0428(19) 0.056(3) -0.0037(17) 0.0143(18) 0.0037(15)
O4 0.047(2) 0.064(3) 0.092(4) 0.002(2) 0.032(3) -0.0127(19)
O5 0.046(2) 0.0291(16) 0.057(3) -0.0047(16) 0.013(2) -0.0008(15)
O6 0.103(4) 0.0315(18) 0.071(3) -0.0005(18) 0.045(3) -0.001(2)
O7 0.044(2) 0.057(2) 0.061(3) -0.019(2) 0.007(2) 0.0050(18)
O8 0.052(2) 0.046(2) 0.063(3) -0.0017(19) 0.017(2) 0.0100(18)
O9 0.0403(19) 0.0363(17) 0.045(2) 0.0001(16) 0.0178(18) -0.0034(15)
O10 0.045(2) 0.050(2) 0.044(2) 0.0013(17) 0.0137(18) 0.0096(17)
O11 0.034(2) 0.071(3) 0.056(3) 0.008(2) 0.0168(19) 0.0027(18)
O12 0.055(2) 0.043(2) 0.058(3) 0.0003(18) 0.025(2) -0.0075(17)
O13 0.041(2) 0.054(2) 0.070(3) 0.014(2) 0.000(2) 0.0126(18)
O14 0.071(3) 0.074(3) 0.042(3) 0.010(2) 0.009(2) -0.019(2)
O101 0.0335(18) 0.0415(18) 0.045(2) 0.0026(16) 0.0111(17) 0.0043(15)
O102 0.055(2) 0.0387(19) 0.064(3) -0.0071(18) 0.011(2) 0.0117(17)
O103 0.037(2) 0.056(2) 0.071(3) 0.006(2) 0.016(2) 0.0007(17)
O104 0.053(2) 0.0380(19) 0.051(3) -0.0011(17) 0.008(2) 0.0000(16)
O105 0.047(2) 0.0286(14) 0.042(2) -0.0017(15) 0.0103(18) 0.0030(15)
O106 0.078(3) 0.050(2) 0.058(3) 0.010(2) 0.023(2) -0.009(2)
O107 0.071(3) 0.050(2) 0.052(3) -0.0092(19) 0.014(2) -0.002(2)
O108 0.047(2) 0.047(2) 0.074(3) -0.003(2) 0.008(2) 0.0103(18)
O109 0.0363(19) 0.0411(18) 0.044(2) -0.0022(16) 0.0153(17) -0.0051(15)
O110 0.064(3) 0.046(2) 0.049(3) -0.0045(18) 0.025(2) -0.0017(18)
O111 0.037(2) 0.064(2) 0.057(3) 0.008(2) 0.0102(19) -0.0072(18)
O112 0.055(2) 0.0401(19) 0.063(3) 0.0008(18) 0.023(2) -0.0030(17)
O113 0.054(2) 0.0391(19) 0.066(3) -0.0182(19) 0.017(2) -0.0046(17)
O114 0.054(2) 0.059(2) 0.042(2) -0.0044(19) 0.002(2) 0.0047(19)
Si1 0.0319(7) 0.0431(7) 0.0534(10) 0.0008(7) 0.0174(7) 0.0036(6)
Si2 0.0448(8) 0.0281(6) 0.0520(10) -0.0049(6) 0.0148(8) -0.0006(6)
Si3 0.0330(7) 0.0400(7) 0.0433(9) 0.0009(6) 0.0146(7) -0.0006(6)
Si21 0.0335(7) 0.0335(6) 0.0446(9) 0.0002(6) 0.0092(7) 0.0056(6)
Si22 0.0434(8) 0.0273(6) 0.0423(9) 0.0029(6) 0.0122(7) 0.0011(5)
Si23 0.0357(7) 0.0383(7) 0.0438(9) -0.0014(6) 0.0156(7) -0.0049(6)
Ce1 0.02792(13) 0.02835(12) 0.03572(16) 0.00026(12) 0.00784(11) 0.00011(11)
Ce2 0.03207(14) 0.02737(12) 0.03359(16) -0.00070(11) 0.01013(12) 0.00009(11)
Cl1 0.0651(10) 0.0549(8) 0.0550(10) -0.0145(7) 0.0064(8) -0.0144(7)
Cl5 0.0777(12) 0.0737(10) 0.0591(11) -0.0032(8) 0.0367(10) 0.0016(9)
C18 0.089(9) 0.086(7) 0.136(12) 0.029(7) 0.020(8) 0.014(6)
C19 0.051(5) 0.114(9) 0.099(8) -0.042(6) 0.017(5) 0.018(6)
C20 0.055(5) 0.093(7) 0.103(9) -0.032(6) -0.003(5) 0.001(5)
C142 0.071(8) 0.15(2) 0.064(8) 0.001(8) -0.019(6) 0.016(9)
C136 0.105(10) 0.107(10) 0.074(7) 0.034(6) 0.040(7) 0.040(9)
C135 0.127(14) 0.065(6) 0.136(12) 0.009(6) 0.055(12) 0.004(8)
C134 0.061(6) 0.086(7) 0.126(11) 0.049(7) 0.015(6) 0.013(5)
C18A 0.035(15) 0.050(9) 0.09(2) -0.009(9) 0.022(15) 0.007(8)
C19A 0.062(17) 0.062(17) 0.14(2) 0.008(16) 0.044(17) 0.017(14)
C20A 0.06(2) 0.12(2) 0.086(11) -0.010(10) 0.011(10) 0.027(18)
C13B 0.024(13) 0.044(9) 0.080(18) 0.008(9) 0.017(13) -0.001(8)
C13A 0.075(13) 0.063(14) 0.092(16) 0.010(12) 0.015(11) 0.006(11)
C15A 0.066(16) 0.073(18) 0.073(16) 0.027(13) 0.031(14) 0.016(13)
C14B 0.099(18) 0.085(15) 0.059(9) 0.002(8) -0.006(8) 0.020(14)
O2 0.053(5) 0.049(4) 0.047(5) -0.005(4) 0.021(4) -0.004(3)
C2 0.091(10) 0.089(10) 0.065(7) -0.021(6) 0.025(6) -0.018(8)
C4 0.103(11) 0.119(15) 0.099(16) -0.036(12) 0.039(11) 0.015(9)
O2A 0.054(5) 0.044(4) 0.055(6) -0.007(4) 0.019(4) 0.009(3)
C2A 0.100(12) 0.092(9) 0.062(9) -0.008(7) 0.025(8) 0.003(8)
C4A 0.093(10) 0.074(10) 0.073(14) -0.007(9) 0.028(10) 0.029(8)
C7 0.076(9) 0.13(2) 0.089(16) -0.002(13) 0.005(9) 0.047(11)
C8A 0.145(18) 0.113(10) 0.078(14) -0.007(9) 0.029(12) 0.028(10)
O3 0.040(5) 0.053(5) 0.042(5) -0.004(4) 0.015(4) 0.020(4)
O3A 0.047(4) 0.068(5) 0.058(5) 0.004(4) 0.008(4) 0.007(4)
C7A 0.077(11) 0.105(12) 0.121(18) 0.004(11) 0.016(11) 0.038(10)
C8 0.128(15) 0.124(13) 0.063(8) 0.019(7) 0.013(8) 0.014(10)
O201 0.158(8) 0.129(7) 0.121(8) 0.039(6) 0.061(6) 0.014(6)
C202 0.165(9) 0.143(8) 0.131(9) 0.032(7) 0.049(7) 0.009(7)
C203 0.146(9) 0.135(8) 0.119(8) 0.039(7) 0.072(7) 0.008(7)
C204 0.157(9) 0.143(8) 0.133(9) 0.031(7) 0.057(7) 0.007(7)
C205 0.162(9) 0.141(8) 0.130(9) 0.035(7) 0.052(7) -0.003(7)
O301 0.179(9) 0.150(8) 0.175(9) 0.030(7) 0.055(7) 0.027(7)
C302 0.167(9) 0.173(9) 0.163(9) 0.019(7) 0.056(7) 0.012(8)
C303 0.148(9) 0.141(9) 0.157(9) 0.003(7) 0.052(7) 0.022(7)
C304 0.158(9) 0.131(9) 0.157(9) 0.020(7) 0.056(7) 0.026(7)
C305 0.160(9) 0.138(9) 0.163(9) 0.017(7) 0.064(7) 0.029(7)

loop_
_atom_type_symbol
_atom_type_description
_atom_type_scat_dispersion_real
_atom_type_scat_dispersion_imag
_atom_type_scat_source
C C 0.0033 0.0016 'International Tables Vol C Tables 4.2.6.8 and 6.1.1.4'
H H 0.0000 0.0000 'International Tables Vol C Tables 4.2.6.8 and 6.1.1.4'
O O 0.0106 0.0060 'International Tables Vol C Tables 4.2.6.8 and 6.1.1.4'
Si Si 0.0817 0.0704 'International Tables Vol C Tables 4.2.6.8 and 6.1.1.4'
Ce Ce -0.2486 2.6331 'International Tables Vol C Tables 4.2.6.8 and 6.1.1.4'
Cl Cl 0.1484 0.1585 'International Tables Vol C Tables 4.2.6.8 and 6.1.1.4'

loop_
_geom_angle_atom_site_label_1
_geom_angle_atom_site_label_2
_geom_angle_atom_site_label_3
_geom_angle
O2 C1 C4 115.6(15)
O2 C1 C3 116.3(7)
C4 C1 C3 122.5(15)
C2A C1 C3 117.6(10)
C2A C1 O2A 105.6(9)
C3 C1 O2A 96.4(7)
O2 C1 C2 108.5(9)
C4 C1 C2 84.4(14)
C3 C1 C2 100.8(9)
C2A C1 C4A 132.7(14)
C3 C1 C4A 105.8(12)
O2A C1 C4A 86.6(11)
C1 C3 H3A 109.5
C1 C3 H3B 109.5
H3A C3 H3B 109.5
C1 C3 H3C 109.5
H3A C3 H3C 109.5
H3B C3 H3C 109.5
C7 C5 C8A 110.4(18)
O3A C5 C7A 118.8(14)
C7 C5 O3 102.2(15)
C8A C5 O3 107.6(12)
O3A C5 C6 116.3(8)
C7 C5 C6 124.5(17)
C8A C5 C6 112.6(14)
C7A C5 C6 102.9(13)
O3 C5 C6 96.6(8)
O3A C5 C8 107.4(10)
C7A C5 C8 109.2(14)
C6 C5 C8 100.8(11)
C5 C6 H6A 109.5
C5 C6 H6B 109.5
H6A C6 H6B 109.5
C5 C6 H6C 109.5
H6A C6 H6C 109.5
H6B C6 H6C 109.5
C12 C9 O4 116.6(13)
O4 C9 C10A 114.4(13)
O4 C9 C11A 106.9(11)
C10A C9 C11A 124.4(18)
O4 C9 C12A 101.5(11)
C10A C9 C12A 108.8(19)
C11A C9 C12A 97.2(18)
C12 C9 C11 114.6(18)
O4 C9 C11 105.1(10)
C12 C9 C10 106.5(17)
O4 C9 C10 110.8(10)
C11 C9 C10 102.4(14)
C9 C10 H10A 109.5
C9 C10 H10B 109.5
H10A C10 H10B 109.5
C9 C10 H10C 109.5
H10A C10 H10C 109.5
H10B C10 H10C 109.5
C9 C11 H11A 109.5
C9 C11 H11B 109.5
H11A C11 H11B 109.5
C9 C11 H11C 109.5
H11A C11 H11C 109.5
H11B C11 H11C 109.5
C9 C12 H12A 109.5
C9 C12 H12B 109.5
H12A C12 H12B 109.5
C9 C12 H12C 109.5
H12A C12 H12C 109.5
H12B C12 H12C 109.5
C125 C128 H12D 109.5
C125 C128 H12E 109.5
H12D C128 H12E 109.5
C125 C128 H12F 109.5
H12D C128 H12F 109.5
H12E C128 H12F 109.5
C125 C127 H12G 109.5
C125 C127 H12H 109.5
H12G C127 H12H 109.5
C125 C127 H12I 109.5
H12G C127 H12I 109.5
H12H C127 H12I 109.5
C125 C126 H12J 109.5
C125 C126 H12K 109.5
H12J C126 H12K 109.5
C125 C126 H12L 109.5
H12J C126 H12L 109.5
H12K C126 H12L 109.5
C9 C10A H10D 109.5
C9 C10A H10E 109.5
H10D C10A H10E 109.5
C9 C10A H10F 109.5
H10D C10A H10F 109.5
H10E C10A H10F 109.5
C9 C11A H11D 109.5
C9 C11A H11E 109.5
H11D C11A H11E 109.5
C9 C11A H11F 109.5
H11D C11A H11F 109.5
H11E C11A H11F 109.5
C9 C12A H12M 109.5
C9 C12A H12N 109.5
H12M C12A H12N 109.5
C9 C12A H12O 109.5
H12M C12A H12O 109.5
H12N C12A H12O 109.5
C125 C12B H12P 109.5
C125 C12B H12Q 109.5
H12P C12B H12Q 109.5
C125 C12B H12R 109.5
H12P C12B H12R 109.5
H12Q C12B H12R 109.5
C125 C12C H12S 109.5
C125 C12C H12T 109.5
H12S C12C H12T 109.5
C125 C12C H12U 109.5
H12S C12C H12U 109.5
H12T C12C H12U 109.5
C125 C12D H12V 109.5
C125 C12D H12W 109.5
H12V C12D H12W 109.5
C125 C12D H12X 109.5
H12V C12D H12X 109.5
H12W C12D H12X 109.5
O6 C13 C16 107.1(8)
O6 C13 C15 113.0(7)
C16 C13 C15 110.3(9)
O6 C13 C14 104.6(7)
C16 C13 C14 112.1(10)
C15 C13 C14 109.6(9)
C13 C14 H14I 109.5
C13 C14 H14J 109.5
H14I C14 H14J 109.5
C13 C14 H14K 109.5
H14I C14 H14K 109.5
H14J C14 H14K 109.5
C13 C15 H15A 109.5
C13 C15 H15B 109.5
H15A C15 H15B 109.5
C13 C15 H15C 109.5
H15A C15 H15C 109.5
H15B C15 H15C 109.5
C13 C16 H16A 109.5
C13 C16 H16B 109.5
H16A C16 H16B 109.5
C13 C16 H16C 109.5
H16A C16 H16C 109.5
H16B C16 H16C 109.5
C18 C17 O7 109.0(8)
C18 C17 C20 113.5(11)
O7 C17 C20 106.8(6)
O7 C17 C18A 116.3(14)
C18 C17 C19 109.4(10)
O7 C17 C19 109.3(7)
C20 C17 C19 108.7(8)
O7 C17 C19A 97.7(16)
C18A C17 C19A 102(2)
O7 C17 C20A 101.6(14)
C18A C17 C20A 99(3)
C19A C17 C20A 141(3)
O8 C21 C22 108.5(6)
O8 C21 C23 107.2(7)
C22 C21 C23 112.0(8)
O8 C21 C24 107.3(7)
C22 C21 C24 116.1(9)
C23 C21 C24 105.3(7)
C21 C22 H22A 109.5
C21 C22 H22B 109.5
H22A C22 H22B 109.5
C21 C22 H22C 109.5
H22A C22 H22C 109.5
H22B C22 H22C 109.5
C21 C23 H23A 109.5
C21 C23 H23B 109.5
H23A C23 H23B 109.5
C21 C23 H23C 109.5
H23A C23 H23C 109.5
H23B C23 H23C 109.5
C21 C24 H24A 109.5
C21 C24 H24B 109.5
H24A C24 H24B 109.5
C21 C24 H24C 109.5
H24A C24 H24C 109.5
H24B C24 H24C 109.5
O11 C25 C27 108.8(7)
O11 C25 C28 104.2(8)
C27 C25 C28 114.3(9)
O11 C25 C26 109.6(6)
C27 C25 C26 111.2(9)
C28 C25 C26 108.5(9)
C25 C26 H26A 109.5
C25 C26 H26B 109.5
H26A C26 H26B 109.5
C25 C26 H26C 109.5
H26A C26 H26C 109.5
H26B C26 H26C 109.5
C25 C27 H27A 109.5
C25 C27 H27B 109.5
H27A C27 H27B 109.5
C25 C27 H27C 109.5
H27A C27 H27C 109.5
H27B C27 H27C 109.5
C25 C28 H28A 109.5
C25 C28 H28B 109.5
H28A C28 H28B 109.5
C25 C28 H28C 109.5
H28A C28 H28C 109.5
H28B C28 H28C 109.5
O12 C29 C32 108.4(5)
O12 C29 C31 105.3(6)
C32 C29 C31 110.4(7)
O12 C29 C30 110.7(6)
C32 C29 C30 110.5(7)
C31 C29 C30 111.3(6)
C29 C30 H30A 109.5
C29 C30 H30B 109.5
H30A C30 H30B 109.5
C29 C30 H30C 109.5
H30A C30 H30C 109.5
H30B C30 H30C 109.5
C29 C31 H31A 109.5
C29 C31 H31B 109.5
H31A C31 H31B 109.5
C29 C31 H31C 109.5
H31A C31 H31C 109.5
H31B C31 H31C 109.5
C29 C32 H32A 109.5
C29 C32 H32B 109.5
H32A C32 H32B 109.5
C29 C32 H32C 109.5
H32A C32 H32C 109.5
H32B C32 H32C 109.5
O10 C33 C36 110.3(6)
O10 C33 C35 106.4(5)
C36 C33 C35 110.0(7)
O10 C33 C34 108.6(6)
C36 C33 C34 110.2(6)
C35 C33 C34 111.3(8)
C33 C34 H34A 109.5
C33 C34 H34B 109.5
H34A C34 H34B 109.5
C33 C34 H34C 109.5
H34A C34 H34C 109.5
H34B C34 H34C 109.5
C33 C35 H35A 109.5
C33 C35 H35B 109.5
H35A C35 H35B 109.5
C33 C35 H35C 109.5
H35A C35 H35C 109.5
H35B C35 H35C 109.5
C33 C36 H36A 109.5
C33 C36 H36B 109.5
H36A C36 H36B 109.5
C33 C36 H36C 109.5
H36A C36 H36C 109.5
H36B C36 H36C 109.5
O13 C37 C38 104.3(7)
O13 C37 H37A 110.9
C38 C37 H37A 110.9
O13 C37 H37B 110.9
C38 C37 H37B 110.9
H37A C37 H37B 108.9
C39 C38 C37 106.5(9)
C39 C38 H38A 110.4
C37 C38 H38A 110.4
C39 C38 H38B 110.4
C37 C38 H38B 110.4
H38A C38 H38B 108.6
C40 C39 C38 106.9(8)
C40 C39 H39A 110.3
C38 C39 H39A 110.3
C40 C39 H39B 110.3
C38 C39 H39B 110.3
H39A C39 H39B 108.6
O13 C40 C39 107.9(8)
O13 C40 H40A 110.1
C39 C40 H40A 110.1
O13 C40 H40B 110.1
C39 C40 H40B 110.1
H40A C40 H40B 108.4
O14 C41 C42 106.4(8)
O14 C41 H41A 110.5
C42 C41 H41A 110.5
O14 C41 H41B 110.5
C42 C41 H41B 110.5
H41A C41 H41B 108.6
C41 C42 C43 106.9(9)
C41 C42 H42A 110.4
C43 C42 H42A 110.4
C41 C42 H42B 110.4
C43 C42 H42B 110.4
H42A C42 H42B 108.6
C44A C43 C42 103.0(16)
C42 C43 C44 103.1(11)
C42 C43 H43A 111.1
C44 C43 H43A 111.1
C42 C43 H43B 111.1
C44 C43 H43B 111.1
H43A C43 H43B 109.1
C44A C43 H43C 111.2
C42 C43 H43C 111.2
C44A C43 H43D 111.2
C42 C43 H43D 111.2
H43C C43 H43D 109.1
O14 C44 C43 102.5(11)
O14 C44 H44A 111.3
C43 C44 H44A 111.3
O14 C44 H44B 111.3
C43 C44 H44B 111.3
H44A C44 H44B 109.2
C43 C44A O14 101(2)
C43 C44A H44C 111.6
O14 C44A H44C 111.6
C43 C44A H44D 111.6
O14 C44A H44D 111.6
H44C C44A H44D 109.4
O102 C101 C102 108.2(6)
O102 C101 C104 110.3(6)
C102 C101 C104 111.2(9)
O102 C101 C103 104.6(8)
C102 C101 C103 109.4(9)
C104 C101 C103 112.9(9)
C101 C102 H10G 109.5
C101 C102 H10H 109.5
H10G C102 H10H 109.5
C101 C102 H10I 109.5
H10G C102 H10I 109.5
H10H C102 H10I 109.5
C101 C103 H10J 109.5
C101 C103 H10K 109.5
H10J C103 H10K 109.5
C101 C103 H10L 109.5
H10J C103 H10L 109.5
H10K C103 H10L 109.5
C101 C104 H10M 109.5
C101 C104 H10N 109.5
H10M C104 H10N 109.5
C101 C104 H10O 109.5
H10M C104 H10O 109.5
H10N C104 H10O 109.5
O103 C105 C108 108.0(6)
O103 C105 C107 103.2(7)
C108 C105 C107 111.1(7)
O103 C105 C106 110.3(6)
C108 C105 C106 111.2(8)
C107 C105 C106 112.6(7)
C105 C106 H10P 109.5
C105 C106 H10Q 109.5
H10P C106 H10Q 109.5
C105 C106 H10R 109.5
H10P C106 H10R 109.5
H10Q C106 H10R 109.5
C105 C107 H10S 109.5
C105 C107 H10T 109.5
H10S C107 H10T 109.5
C105 C107 H10U 109.5
H10S C107 H10U 109.5
H10T C107 H10U 109.5
C105 C108 H10V 109.5
C105 C108 H10W 109.5
H10V C108 H10W 109.5
C105 C108 H10X 109.5
H10V C108 H10X 109.5
H10W C108 H10X 109.5
O104 C109 C111 110.7(6)
O104 C109 C110 109.6(7)
C111 C109 C110 108.4(7)
O104 C109 C112 106.7(6)
C111 C109 C112 111.9(8)
C110 C109 C112 109.5(8)
C109 C110 H11G 109.5
C109 C110 H11H 109.5
H11G C110 H11H 109.5
C109 C110 H11I 109.5
H11G C110 H11I 109.5
H11H C110 H11I 109.5
C109 C111 H11J 109.5
C109 C111 H11K 109.5
H11J C111 H11K 109.5
C109 C111 H11L 109.5
H11J C111 H11L 109.5
H11K C111 H11L 109.5
C109 C112 H11M 109.5
C109 C112 H11N 109.5
H11M C112 H11N 109.5
C109 C112 H11O 109.5
H11M C112 H11O 109.5
H11N C112 H11O 109.5
O106 C113 C114 109.6(6)
O106 C113 C116 103.9(6)
C114 C113 C116 111.9(7)
O106 C113 C115 107.2(6)
C114 C113 C115 112.2(7)
C116 C113 C115 111.6(7)
C113 C114 H11P 109.5
C113 C114 H11Q 109.5
H11P C114 H11Q 109.5
C113 C114 H11R 109.5
H11P C114 H11R 109.5
H11Q C114 H11R 109.5
C113 C115 H11S 109.5
C113 C115 H11T 109.5
H11S C115 H11T 109.5
C113 C115 H11U 109.5
H11S C115 H11U 109.5
H11T C115 H11U 109.5
C113 C116 H11V 109.5
C113 C116 H11W 109.5
H11V C116 H11W 109.5
C113 C116 H11X 109.5
H11V C116 H11X 109.5
H11W C116 H11X 109.5
O107 C117 C119 108.7(7)
O107 C117 C120 106.5(8)
C119 C117 C120 109.5(9)
O107 C117 C118 109.8(6)
C119 C117 C118 113.8(9)
C120 C117 C118 108.3(8)
C117 C118 H11Y 109.5
C117 C118 H11Z 109.5
H11Y C118 H11Z 109.5
C117 C118 H111 109.5
H11Y C118 H111 109.5
H11Z C118 H111 109.5
C117 C119 H112 109.5
C117 C119 H113 109.5
H112 C119 H113 109.5
C117 C119 H114 109.5
H112 C119 H114 109.5
H113 C119 H114 109.5
C117 C120 H127 109.5
C117 C120 H128 109.5
H127 C120 H128 109.5
C117 C120 H129 109.5
H127 C120 H129 109.5
H128 C120 H129 109.5
O108 C121 C124 108.3(7)
O108 C121 C122 112.5(7)
C124 C121 C122 116.1(10)
O108 C121 C123 106.2(7)
C124 C121 C123 109.7(11)
C122 C121 C123 103.4(10)
C121 C122 H12Y 109.5
C121 C122 H12Z 109.5
H12Y C122 H12Z 109.5
C121 C122 H12$ 109.5
H12Y C122 H12$ 109.5
H12Z C122 H12$ 109.5
C121 C123 H121 109.5
C121 C123 H122 109.5
H121 C123 H122 109.5
C121 C123 H123 109.5
H121 C123 H123 109.5
H122 C123 H123 109.5
C121 C124 H124 109.5
C121 C124 H125 109.5
H124 C124 H125 109.5
C121 C124 H126 109.5
H124 C124 H126 109.5
H125 C124 H126 109.5
C12D C125 O110 107.9(18)
O110 C125 C128 108.3(6)
O110 C125 C126 108.0(7)
C128 C125 C126 115.1(11)
C12D C125 C12B 108(3)
O110 C125 C12B 109.9(15)
O110 C125 C127 109.2(7)
C128 C125 C127 108.4(9)
C126 C125 C127 107.7(11)
C12D C125 C12C 125(3)
O110 C125 C12C 100.5(14)
C12B C125 C12C 104(3)
O111 C129 C132 105.0(6)
O111 C129 C131 110.1(6)
C132 C129 C131 112.9(8)
O111 C129 C130 107.2(6)
C132 C129 C130 111.3(8)
C131 C129 C130 110.1(8)
C129 C130 H13A 109.5
C129 C130 H13B 109.5
H13A C130 H13B 109.5
C129 C130 H13C 109.5
H13A C130 H13C 109.5
H13B C130 H13C 109.5
C129 C131 H13D 109.5
C129 C131 H13E 109.5
H13D C131 H13E 109.5
C129 C131 H13F 109.5
H13D C131 H13F 109.5
H13E C131 H13F 109.5
C129 C132 H13G 109.5
C129 C132 H13H 109.5
H13G C132 H13H 109.5
C129 C132 H13I 109.5
H13G C132 H13I 109.5
H13H C132 H13I 109.5
C136 C133 O112 113.2(8)
C13A C133 O112 113.6(19)
C13A C133 C13B 120(2)
O112 C133 C13B 112(2)
C136 C133 C134 112.2(11)
O112 C133 C134 106.7(6)
C136 C133 C135 108.7(12)
O112 C133 C135 99.1(10)
C134 C133 C135 116.4(10)
C13A C133 C15A 102(3)
O112 C133 C15A 95.2(19)
C13B C133 C15A 111(3)
C138 C137 O113 106.6(7)
C138 C137 H13J 110.4
O113 C137 H13J 110.4
C138 C137 H13K 110.4
O113 C137 H13K 110.4
H13J C137 H13K 108.6
C137 C138 C139 107.6(7)
C137 C138 H13L 110.2
C139 C138 H13L 110.2
C137 C138 H13M 110.2
C139 C138 H13M 110.2
H13L C138 H13M 108.5
C138 C139 C140 104.2(7)
C138 C139 H13N 110.9
C140 C139 H13N 110.9
C138 C139 H13O 110.9
C140 C139 H13O 110.9
H13N C139 H13O 108.9
O113 C140 C139 105.9(7)
O113 C140 H14A 110.5
C139 C140 H14A 110.5
O113 C140 H14B 110.5
C139 C140 H14B 110.5
H14A C140 H14B 108.7
O114 C141 C142 105.5(10)
O114 C141 C14B 101.5(16)
O114 C141 H14C 110.7
C142 C141 H14C 110.7
O114 C141 H14D 110.7
C142 C141 H14D 110.6
H14C C141 H14D 108.8
O114 C141 H14E 111.5
C14B C141 H14E 111.5
O114 C141 H14F 111.5
C14B C141 H14F 111.5
H14E C141 H14F 109.3
C14B C143 C144 109.0(15)
C144 C143 C142 104.9(12)
C144 C143 H14S 110.8
C142 C143 H14S 110.8
C144 C143 H14T 110.8
C142 C143 H14T 110.8
H14S C143 H14T 108.8
C14B C143 H14U 109.9
C144 C143 H14U 109.9
C14B C143 H14V 109.9
C144 C143 H14V 109.9
H14U C143 H14V 108.3
C143 C144 O114 106.9(8)
C143 C144 H14G 110.3
O114 C144 H14G 110.3
C143 C144 H14H 110.3
O114 C144 H14H 110.3
H14G C144 H14H 108.6
Si1 O1 Ce1 165.1(3)
C9 O4 Si1 135.9(5)
Si2 O5 Ce1 170.6(3)
C13 O6 Si2 132.5(5)
C17 O7 Si2 134.9(4)
C21 O8 Si2 133.8(4)
Si3 O9 Ce1 172.7(2)
C33 O10 Si3 133.1(4)
C25 O11 Si3 130.7(5)
C29 O12 Si3 133.6(4)
C40 O13 C37 110.1(5)
C40 O13 Ce1 126.2(4)
C37 O13 Ce1 123.7(4)
C41 O14 C44 109.4(7)
C41 O14 C44A 97.6(13)
C41 O14 Ce1 122.0(4)
C44 O14 Ce1 128.6(6)
C44A O14 Ce1 121.3(12)
Si21 O101 Ce2 172.5(3)
C101 O102 Si21 131.0(5)
C105 O103 Si21 134.0(5)
C109 O104 Si21 133.7(4)
Si22 O105 Ce2 169.4(3)
C113 O106 Si22 136.1(4)
C117 O107 Si22 134.1(5)
C121 O108 Si22 134.5(4)
Si23 O109 Ce2 169.2(2)
C125 O110 Si23 133.9(4)
C129 O111 Si23 134.1(5)
C133 O112 Si23 131.9(4)
C140 O113 C137 109.6(5)
C140 O113 Ce2 123.2(4)
C137 O113 Ce2 127.2(4)
C141 O114 C144 109.5(5)
C141 O114 Ce2 118.8(4)
C144 O114 Ce2 131.3(4)
O2A Si1 O1 119.7(4)
O3 Si1 O1 120.3(4)
O2A Si1 O4 120.5(4)
O3 Si1 O4 120.8(4)
O1 Si1 O4 106.9(2)
O2A Si1 O3A 103.5(5)
O1 Si1 O3A 104.4(4)
O4 Si1 O3A 98.2(4)
O3 Si1 O2 103.1(5)
O1 Si1 O2 104.7(3)
O4 Si1 O2 96.8(4)
O7 Si2 O5 113.1(2)
O7 Si2 O6 113.0(3)
O5 Si2 O6 104.6(2)
O7 Si2 O8 106.2(3)
O5 Si2 O8 113.1(2)
O6 Si2 O8 106.8(3)
O9 Si3 O11 105.6(2)
O9 Si3 O10 113.4(2)
O11 Si3 O10 106.3(2)
O9 Si3 O12 111.8(2)
O11 Si3 O12 113.4(2)
O10 Si3 O12 106.3(2)
O104 Si21 O103 106.1(3)
O104 Si21 O102 106.0(2)
O103 Si21 O102 112.9(2)
O104 Si21 O101 112.9(2)
O103 Si21 O101 112.7(2)
O102 Si21 O101 106.2(2)
O105 Si22 O106 114.2(2)
O105 Si22 O108 106.3(2)
O106 Si22 O108 113.2(3)
O105 Si22 O107 112.0(2)
O106 Si22 O107 104.8(3)
O108 Si22 O107 106.1(3)
O110 Si23 O109 112.5(2)
O110 Si23 O112 106.7(2)
O109 Si23 O112 113.3(2)
O110 Si23 O111 113.1(2)
O109 Si23 O111 105.3(2)
O112 Si23 O111 105.9(2)
O9 Ce1 O5 99.75(15)
O9 Ce1 O1 105.64(15)
O5 Ce1 O1 99.57(15)
O9 Ce1 O13 90.08(16)
O5 Ce1 O13 81.56(15)
O1 Ce1 O13 163.70(17)
O9 Ce1 O14 165.23(16)
O5 Ce1 O14 85.29(17)
O1 Ce1 O14 87.01(17)
O13 Ce1 O14 76.85(17)
O9 Ce1 Cl1 91.92(11)
O5 Ce1 Cl1 157.87(12)
O1 Ce1 Cl1 95.23(11)
O13 Ce1 Cl1 79.67(12)
O14 Ce1 Cl1 79.12(12)
O101 Ce2 O109 100.37(15)
O101 Ce2 O105 104.81(15)
O109 Ce2 O105 99.01(15)
O101 Ce2 O113 90.64(14)
O109 Ce2 O113 80.73(14)
O105 Ce2 O113 164.27(15)
O101 Ce2 O114 165.79(15)
O109 Ce2 O114 85.03(16)
O105 Ce2 O114 87.12(15)
O113 Ce2 O114 77.18(14)
O101 Ce2 Cl5 91.48(12)
O109 Ce2 Cl5 158.47(11)
O105 Ce2 Cl5 95.19(12)
O113 Ce2 Cl5 81.23(11)
O114 Ce2 Cl5 79.59(12)
C17 C18 H18A 109.5
C17 C18 H18B 109.5
H18A C18 H18B 109.5
C17 C18 H18C 109.5
H18A C18 H18C 109.5
H18B C18 H18C 109.5
C17 C19 H19A 109.5
C17 C19 H19B 109.5
H19A C19 H19B 109.5
C17 C19 H19C 109.5
H19A C19 H19C 109.5
H19B C19 H19C 109.5
C17 C20 H20A 109.5
C17 C20 H20B 109.5
H20A C20 H20B 109.5
C17 C20 H20C 109.5
H20A C20 H20C 109.5
H20B C20 H20C 109.5
C141 C142 C143 105.9(13)
C141 C142 H14L 110.5
C143 C142 H14L 110.5
C141 C142 H14M 110.6
C143 C142 H14M 110.6
H14L C142 H14M 108.7
C133 C136 H134 109.5
C133 C136 H135 109.5
H134 C136 H135 109.5
C133 C136 H136 109.5
H134 C136 H136 109.5
H135 C136 H136 109.5
C133 C135 H13P 109.5
C133 C135 H13Q 109.5
H13P C135 H13Q 109.5
C133 C135 H13R 109.5
H13P C135 H13R 109.5
H13Q C135 H13R 109.5
C133 C134 H13S 109.5
C133 C134 H13T 109.5
H13S C134 H13T 109.5
C133 C134 H13U 109.5
H13S C134 H13U 109.5
H13T C134 H13U 109.5
C17 C18A H18D 109.5
C17 C18A H18E 109.5
H18D C18A H18E 109.5
C17 C18A H18F 109.5
H18D C18A H18F 109.5
H18E C18A H18F 109.5
C17 C19A H19D 109.5
C17 C19A H19E 109.5
H19D C19A H19E 109.5
C17 C19A H19F 109.4
H19D C19A H19F 109.5
H19E C19A H19F 109.5
C17 C20A H20D 109.5
C17 C20A H20E 109.5
H20D C20A H20E 109.5
C17 C20A H20F 109.5
H20D C20A H20F 109.5
H20E C20A H20F 109.5
C133 C13B H13V 109.5
C133 C13B H13W 109.5
H13V C13B H13W 109.5
C133 C13B H13X 109.5
H13V C13B H13X 109.5
H13W C13B H13X 109.5
C133 C13A H13Y 109.5
C133 C13A H13Z 109.5
H13Y C13A H13Z 109.5
C133 C13A H13$ 109.5
H13Y C13A H13$ 109.5
H13Z C13A H13$ 109.5
C133 C15A H131 109.5
C133 C15A H132 109.5
H131 C15A H132 109.5
C133 C15A H133 109.5
H131 C15A H133 109.5
H132 C15A H133 109.5
C143 C14B C141 102.5(17)
C143 C14B H14Q 111.3
C141 C14B H14Q 111.3
C143 C14B H14R 111.3
C141 C14B H14R 111.3
H14Q C14B H14R 109.2
C1 O2 Si1 133.2(7)
C1 C2 C4 46.2(9)
C1 C2 H2A 109.5
C4 C2 H2A 77.2
C1 C2 H2B 109.5
C4 C2 H2B 91.0
H2A C2 H2B 109.5
C1 C2 H2C 109.5
C4 C2 H2C 153.8
H2A C2 H2C 109.5
H2B C2 H2C 109.5
C1 C4 C2 49.4(10)
C1 C4 H4A 109.5
C2 C4 H4A 123.3
C1 C4 H4B 109.5
C2 C4 H4B 60.1
H4A C4 H4B 109.5
C1 C4 H4C 109.5
C2 C4 H4C 126.9
H4A C4 H4C 109.5
H4B C4 H4C 109.5
Si1 O2A C1 135.6(8)
C1 C2A H2A1 109.5
C1 C2A H2A2 109.5
H2A1 C2A H2A2 109.5
C1 C2A H2A3 109.5
H2A1 C2A H2A3 109.5
H2A2 C2A H2A3 109.5
C1 C4A H4A1 109.5
C1 C4A H4A2 109.5
H4A1 C4A H4A2 109.5
C1 C4A H4A3 109.5
H4A1 C4A H4A3 109.5
H4A2 C4A H4A3 109.5
C5 C7 H7A1 109.5
C5 C7 H7A2 109.5
H7A1 C7 H7A2 109.5
C5 C7 H7A3 109.5
H7A1 C7 H7A3 109.5
H7A2 C7 H7A3 109.5
C5 C8A H8A1 109.5
C5 C8A H8A2 109.5
H8A1 C8A H8A2 109.5
C5 C8A H8A3 109.5
H8A1 C8A H8A3 109.5
H8A2 C8A H8A3 109.5
C5 O3 Si1 133.9(7)
C5 O3A Si1 131.6(8)
C5 C7A H7A 109.5
C5 C7A H7B 109.5
H7A C7A H7B 109.5
C5 C7A H7C 109.5
H7A C7A H7C 109.5
H7B C7A H7C 109.5
C5 C8 H8A 109.5
C5 C8 H8B 109.5
H8A C8 H8B 109.5
C5 C8 H8C 109.5
H8A C8 H8C 109.5
H8B C8 H8C 109.5
C202 O201 C205 111(2)
O201 C202 C203 107(2)
O201 C202 H20G 110.2
C203 C202 H20G 110.2
O201 C202 H20H 110.2
C203 C202 H20H 110.2
H20G C202 H20H 108.5
C204 C203 C202 107(2)
C204 C203 H20I 110.4
C202 C203 H20I 110.4
C204 C203 H20J 110.4
C202 C203 H20J 110.4
H20I C203 H20J 108.6
C203 C204 C205 104(2)
C203 C204 H20K 110.9
C205 C204 H20K 110.9
C203 C204 H20L 110.9
C205 C204 H20L 110.9
H20K C204 H20L 108.9
O201 C205 C204 108(2)
O201 C205 H20M 110.2
C204 C205 H20M 110.2
O201 C205 H20N 110.2
C204 C205 H20N 110.2
H20M C205 H20N 108.5
C305 O301 C302 104(2)
O301 C302 C303 101.3(17)
O301 C302 H30D 111.5
C303 C302 H30D 111.5
O301 C302 H30E 111.5
C303 C302 H30E 111.5
H30D C302 H30E 109.3
C304 C303 C302 100.4(17)
C304 C303 H30F 111.7
C302 C303 H30F 111.7
C304 C303 H30G 111.7
C302 C303 H30G 111.7
H30F C303 H30G 109.5
C303 C304 C305 107.8(13)
C303 C304 H30H 110.1
C305 C304 H30H 110.1
C303 C304 H30I 110.1
C305 C304 H30I 110.1
H30H C304 H30I 108.5
O301 C305 C304 103.7(17)
O301 C305 H30J 111.0
C304 C305 H30J 111.0
O301 C305 H30K 111.0
C304 C305 H30K 111.0
H30J C305 H30K 109.0

loop_
_geom_bond_atom_site_label_1
_geom_bond_atom_site_label_2
_geom_bond_distance
C1 O2 1.351(10)
C1 C4 1.45(2)
C1 C2A 1.49(2)
C1 C3 1.516(12)
C1 O2A 1.524(12)
C1 C2 1.531(19)
C1 C4A 1.57(2)
C3 H3A 0.9800
C3 H3B 0.9800
C3 H3C 0.9800
C5 O3A 1.378(11)
C5 C7 1.44(3)
C5 C8A 1.48(2)
C5 C7A 1.51(2)
C5 O3 1.514(12)
C5 C6 1.522(14)
C5 C8 1.64(2)
C6 H6A 0.9800
C6 H6B 0.9800
C6 H6C 0.9800
C9 C12 1.41(3)
C9 O4 1.422(8)
C9 C10A 1.46(3)
C9 C11A 1.50(2)
C9 C12A 1.56(3)
C9 C11 1.57(2)
C9 C10 1.62(2)
C10 H10A 0.9800
C10 H10B 0.9800
C10 H10C 0.9800
C11 H11A 0.9800
C11 H11B 0.9800
C11 H11C 0.9800
C12 H12A 0.9800
C12 H12B 0.9800
C12 H12C 0.9800
C128 C125 1.478(13)
C128 H12D 0.9800
C128 H12E 0.9800
C128 H12F 0.9800
C127 C125 1.570(14)
C127 H12G 0.9800
C127 H12H 0.9800
C127 H12I 0.9800
C126 C125 1.484(14)
C126 H12J 0.9800
C126 H12K 0.9800
C126 H12L 0.9800
C10A H10D 0.9800
C10A H10E 0.9800
C10A H10F 0.9800
C11A H11D 0.9800
C11A H11E 0.9800
C11A H11F 0.9800
C12A H12M 0.9800
C12A H12N 0.9800
C12A H12O 0.9800
C12B C125 1.49(4)
C12B H12P 0.9800
C12B H12Q 0.9800
C12B H12R 0.9800
C12C C125 1.59(4)
C12C H12S 0.9800
C12C H12T 0.9800
C12C H12U 0.9800
C12D C125 1.42(4)
C12D H12V 0.9800
C12D H12W 0.9800
C12D H12X 0.9800
C13 O6 1.446(7)
C13 C16 1.480(14)
C13 C15 1.492(13)
C13 C14 1.516(14)
C14 H14I 0.9800
C14 H14J 0.9800
C14 H14K 0.9800
C15 H15A 0.9800
C15 H15B 0.9800
C15 H15C 0.9800
C16 H16A 0.9800
C16 H16B 0.9800
C16 H16C 0.9800
C17 C18 1.416(14)
C17 O7 1.460(8)
C17 C20 1.496(12)
C17 C18A 1.53(3)
C17 C19 1.539(14)
C17 C19A 1.67(5)
C17 C20A 1.73(5)
C21 O8 1.424(9)
C21 C22 1.493(12)
C21 C23 1.496(11)
C21 C24 1.510(12)
C22 H22A 0.9800
C22 H22B 0.9800
C22 H22C 0.9800
C23 H23A 0.9800
C23 H23B 0.9800
C23 H23C 0.9800
C24 H24A 0.9800
C24 H24B 0.9800
C24 H24C 0.9800
C25 O11 1.457(8)
C25 C27 1.513(14)
C25 C28 1.515(14)
C25 C26 1.544(12)
C26 H26A 0.9800
C26 H26B 0.9800
C26 H26C 0.9800
C27 H27A 0.9800
C27 H27B 0.9800
C27 H27C 0.9800
C28 H28A 0.9800
C28 H28B 0.9800
C28 H28C 0.9800
C29 O12 1.435(8)
C29 C32 1.510(10)
C29 C31 1.522(10)
C29 C30 1.526(11)
C30 H30A 0.9800
C30 H30B 0.9800
C30 H30C 0.9800
C31 H31A 0.9800
C31 H31B 0.9800
C31 H31C 0.9800
C32 H32A 0.9800
C32 H32B 0.9800
C32 H32C 0.9800
C33 O10 1.431(8)
C33 C36 1.512(10)
C33 C35 1.532(11)
C33 C34 1.533(11)
C34 H34A 0.9800
C34 H34B 0.9800
C34 H34C 0.9800
C35 H35A 0.9800
C35 H35B 0.9800
C35 H35C 0.9800
C36 H36A 0.9800
C36 H36B 0.9800
C36 H36C 0.9800
C37 O13 1.456(8)
C37 C38 1.490(12)
C37 H37A 0.9900
C37 H37B 0.9900
C38 C39 1.458(11)
C38 H38A 0.9900
C38 H38B 0.9900
C39 C40 1.447(10)
C39 H39A 0.9900
C39 H39B 0.9900
C40 O13 1.417(9)
C40 H40A 0.9900
C40 H40B 0.9900
C41 O14 1.421(9)
C41 C42 1.462(13)
C41 H41A 0.9900
C41 H41B 0.9900
C42 C43 1.457(11)
C42 H42A 0.9900
C42 H42B 0.9900
C43 C44A 1.44(3)
C43 C44 1.509(12)
C43 H43A 0.9900
C43 H43B 0.9900
C43 H43C 0.9900
C43 H43D 0.9900
C44 O14 1.464(15)
C44 H44A 0.9900
C44 H44B 0.9900
C44A O14 1.56(3)
C44A H44C 0.9900
C44A H44D 0.9900
C101 O102 1.452(7)
C101 C102 1.514(14)
C101 C104 1.521(13)
C101 C103 1.532(13)
C102 H10G 0.9800
C102 H10H 0.9800
C102 H10I 0.9800
C103 H10J 0.9800
C103 H10K 0.9800
C103 H10L 0.9800
C104 H10M 0.9800
C104 H10N 0.9800
C104 H10O 0.9800
C105 O103 1.444(9)
C105 C108 1.505(10)
C105 C107 1.524(11)
C105 C106 1.534(13)
C106 H10P 0.9800
C106 H10Q 0.9800
C106 H10R 0.9800
C107 H10S 0.9800
C107 H10T 0.9800
C107 H10U 0.9800
C108 H10V 0.9800
C108 H10W 0.9800
C108 H10X 0.9800
C109 O104 1.432(8)
C109 C111 1.506(10)
C109 C110 1.507(11)
C109 C112 1.507(13)
C110 H11G 0.9800
C110 H11H 0.9800
C110 H11I 0.9800
C111 H11J 0.9800
C111 H11K 0.9800
C111 H11L 0.9800
C112 H11M 0.9800
C112 H11N 0.9800
C112 H11O 0.9800
C113 O106 1.443(9)
C113 C114 1.506(12)
C113 C116 1.516(9)
C113 C115 1.521(11)
C114 H11P 0.9800
C114 H11Q 0.9800
C114 H11R 0.9800
C115 H11S 0.9800
C115 H11T 0.9800
C115 H11U 0.9800
C116 H11V 0.9800
C116 H11W 0.9800
C116 H11X 0.9800
C117 O107 1.440(8)
C117 C119 1.484(12)
C117 C120 1.504(14)
C117 C118 1.520(13)
C118 H11Y 0.9800
C118 H11Z 0.9800
C118 H111 0.9800
C119 H112 0.9800
C119 H113 0.9800
C119 H114 0.9800
C120 H127 0.9800
C120 H128 0.9800
C120 H129 0.9800
C121 O108 1.444(8)
C121 C124 1.449(10)
C121 C122 1.488(10)
C121 C123 1.539(16)
C122 H12Y 0.9800
C122 H12Z 0.9800
C122 H12$ 0.9800
C123 H121 0.9800
C123 H122 0.9800
C123 H123 0.9800
C124 H124 0.9800
C124 H125 0.9800
C124 H126 0.9800
C125 O110 1.455(7)
C129 O111 1.447(7)
C129 C132 1.494(13)
C129 C131 1.521(13)
C129 C130 1.527(11)
C130 H13A 0.9800
C130 H13B 0.9800
C130 H13C 0.9800
C131 H13D 0.9800
C131 H13E 0.9800
C131 H13F 0.9800
C132 H13G 0.9800
C132 H13H 0.9800
C132 H13I 0.9800
C133 C136 1.427(16)
C133 C13A 1.44(5)
C133 O112 1.455(8)
C133 C13B 1.50(4)
C133 C134 1.542(14)
C133 C135 1.561(17)
C133 C15A 1.61(5)
C137 C138 1.438(11)
C137 O113 1.448(8)
C137 H13J 0.9900
C137 H13K 0.9900
C138 C139 1.480(14)
C138 H13L 0.9900
C138 H13M 0.9900
C139 C140 1.489(11)
C139 H13N 0.9900
C139 H13O 0.9900
C140 O113 1.442(8)
C140 H14A 0.9900
C140 H14B 0.9900
C141 O114 1.446(8)
C141 C142 1.473(17)
C141 C14B 1.61(3)
C141 H14C 0.9900
C141 H14D 0.9900
C141 H14E 0.9900
C141 H14F 0.9900
C143 C14B 1.42(3)
C143 C144 1.457(12)
C143 C142 1.49(2)
C143 H14S 0.9900
C143 H14T 0.9900
C143 H14U 0.9900
C143 H14V 0.9900
C144 O114 1.449(10)
C144 H14G 0.9900
C144 H14H 0.9900
O1 Si1 1.596(4)
O1 Ce1 2.108(3)
O4 Si1 1.613(4)
O5 Si2 1.615(4)
O5 Ce1 2.102(3)
O6 Si2 1.617(5)
O7 Si2 1.592(5)
O8 Si2 1.619(4)
O9 Si3 1.612(4)
O9 Ce1 2.096(4)
O10 Si3 1.628(5)
O11 Si3 1.626(4)
O12 Si3 1.628(4)
O13 Ce1 2.495(4)
O14 Ce1 2.533(5)
O101 Si21 1.622(4)
O101 Ce2 2.096(4)
O102 Si21 1.621(4)
O103 Si21 1.616(4)
O104 Si21 1.609(5)
O105 Si22 1.593(3)
O105 Ce2 2.121(3)
O106 Si22 1.600(5)
O107 Si22 1.625(5)
O108 Si22 1.613(4)
O109 Si23 1.615(4)
O109 Ce2 2.103(4)
O110 Si23 1.604(5)
O111 Si23 1.621(5)
O112 Si23 1.616(4)
O113 Ce2 2.498(4)
O114 Ce2 2.509(4)
Si1 O2A 1.519(8)
Si1 O3 1.538(9)
Si1 O3A 1.696(9)
Si1 O2 1.714(9)
Ce1 Cl1 2.6699(16)
Ce2 Cl5 2.6559(18)
C18 H18A 0.9800
C18 H18B 0.9800
C18 H18C 0.9800
C19 H19A 0.9800
C19 H19B 0.9800
C19 H19C 0.9800
C20 H20A 0.9800
C20 H20B 0.9800
C20 H20C 0.9800
C142 H14L 0.9900
C142 H14M 0.9900
C136 H134 0.9800
C136 H135 0.9800
C136 H136 0.9800
C135 H13P 0.9800
C135 H13Q 0.9800
C135 H13R 0.9800
C134 H13S 0.9800
C134 H13T 0.9800
C134 H13U 0.9800
C18A H18D 0.9800
C18A H18E 0.9800
C18A H18F 0.9800
C19A H19D 0.9800
C19A H19E 0.9800
C19A H19F 0.9800
C20A H20D 0.9800
C20A H20E 0.9800
C20A H20F 0.9800
C13B H13V 0.9800
C13B H13W 0.9800
C13B H13X 0.9800
C13A H13Y 0.9800
C13A H13Z 0.9800
C13A H13$ 0.9800
C15A H131 0.9800
C15A H132 0.9800
C15A H133 0.9800
C14B H14Q 0.9900
C14B H14R 0.9900
C2 C4 2.01(3)
C2 H2A 0.9800
C2 H2B 0.9800
C2 H2C 0.9800
C4 H4A 0.9800
C4 H4B 0.9800
C4 H4C 0.9800
C2A H2A1 0.9800
C2A H2A2 0.9800
C2A H2A3 0.9800
C4A H4A1 0.9800
C4A H4A2 0.9800
C4A H4A3 0.9800
C7 H7A1 0.9800
C7 H7A2 0.9800
C7 H7A3 0.9800
C8A H8A1 0.9800
C8A H8A2 0.9800
C8A H8A3 0.9800
C7A H7A 0.9800
C7A H7B 0.9800
C7A H7C 0.9800
C8 H8A 0.9800
C8 H8B 0.9800
C8 H8C 0.9800
O201 C202 1.36(2)
O201 C205 1.37(2)
C202 C203 1.48(2)
C202 H20G 0.9900
C202 H20H 0.9900
C203 C204 1.43(2)
C203 H20I 0.9900
C203 H20J 0.9900
C204 C205 1.52(2)
C204 H20K 0.9900
C204 H20L 0.9900
C205 H20M 0.9900
C205 H20N 0.9900
O301 C305 1.470(12)
O301 C302 1.485(12)
C302 C303 1.491(12)
C302 H30D 0.9900
C302 H30E 0.9900
C303 C304 1.464(12)
C303 H30F 0.9900
C303 H30G 0.9900
C304 C305 1.502(11)
C304 H30H 0.9900
C304 H30I 0.9900
C305 H30J 0.9900
C305 H30K 0.9900
